data_4331095
loop_
_publ_author_name
'Takayuki Nakajima'
'Keiko Seto'
'Fumihiro Horikawa'
'Isao Shimizu'
'Andreas Scheurer'
'Bunsho Kure'
'Takashi Kajiwara'
'Tomoaki Tanase'
'Masahiro Mikuriya'

_publ_section_title
;
 Wheel-Shaped Icosanuclear Homo- and Heterometallic Complexes of NiII,
 CoII, and CuII Ions Supported by Unsymmetrical Aminoalcohol Ligands
;
_journal_name_full 'Inorganic Chemistry'
_journal_page_first 12503
_journal_page_last 12510
_journal_paper_doi 10.1021/ic3019106
_journal_volume 51
_journal_year 2012
_chemical_formula_moiety 'C164 H288 Cu8 N8 Ni12 O76'
_chemical_formula_sum 'C164 H288 Cu8 N8 Ni12 O76'
_chemical_formula_weight 4800.86
_space_group_IT_number 88
_symmetry_cell_setting tetragonal
_symmetry_Int_Tables_number 88
_symmetry_space_group_name_Hall '-I 4ad'
_symmetry_space_group_name_H-M 'I 41/a :2'
_atom_sites_solution_hydrogens geom
_atom_sites_solution_primary direct
_atom_sites_solution_secondary difmap
_cell_angle_alpha 90.0000
_cell_angle_beta 90.0000
_cell_angle_gamma 90.0000
_cell_formula_units_Z 4
_cell_length_a 39.350(8)
_cell_length_b 39.350(8)
_cell_length_c 16.830(4)
_cell_measurement_reflns_used 33632
_cell_measurement_temperature 153
_cell_measurement_theta_max 31.30
_cell_measurement_theta_min 2.22
_cell_volume 26060(10)
_computing_cell_refinement CrystalClear
_computing_data_collection 'CrystalClear (Rigaku Inc., 2008)'
_computing_data_reduction CrystalClear
_computing_molecular_graphics 'CrystalStructure 4.0'
_computing_publication_material 'CrystalStructure 4.0 (Rigaku, 2010)'
_computing_structure_refinement 'SHELXL97 (Sheldrick, 2008)'
_computing_structure_solution 'SHELXS97 (Sheldrick, 2008)'
_diffrn_ambient_temperature 153
_diffrn_detector_area_resol_mean 7.314
_diffrn_measured_fraction_theta_full 0.997
_diffrn_measured_fraction_theta_max 0.997
_diffrn_measurement_device_type 'Rigaku Saturn70'
_diffrn_measurement_method \w
_diffrn_radiation_type 'Mo K\a'
_diffrn_radiation_wavelength 0.71075
_diffrn_reflns_limit_h_max 51
_diffrn_reflns_limit_h_min -51
_diffrn_reflns_limit_k_max 47
_diffrn_reflns_limit_k_min -51
_diffrn_reflns_limit_l_max 21
_diffrn_reflns_limit_l_min -21
_diffrn_reflns_number 157374
_diffrn_reflns_theta_full 27.51
_diffrn_reflns_theta_max 27.51
_diffrn_standards_number 0
_exptl_absorpt_coefficient_mu 1.550
_exptl_absorpt_correction_T_max 0.887
_exptl_absorpt_correction_T_min 0.727
_exptl_absorpt_correction_type multi-scan
_exptl_absorpt_process_details 'REQAB (Rigaku, 1998)'
_exptl_crystal_colour green
_exptl_crystal_density_diffrn 1.224
_exptl_crystal_description plate
_exptl_crystal_F_000 10016.00
_exptl_crystal_size_max 0.166
_exptl_crystal_size_mid 0.088
_exptl_crystal_size_min 0.077
_platon_squeeze_details
;
;
_refine_diff_density_max 2.080
_refine_diff_density_min -0.790
_refine_ls_extinction_method none
_refine_ls_goodness_of_fit_ref 1.094
_refine_ls_hydrogen_treatment constr
_refine_ls_number_parameters 606
_refine_ls_number_reflns 14957
_refine_ls_number_restraints 0
_refine_ls_R_factor_gt 0.0635
_refine_ls_shift/su_max 0.003
_refine_ls_structure_factor_coef Fsqd
_refine_ls_weighting_details 'w = 1/[\s^2^(Fo^2^)+(0.1214P)^2^+38.0661P] where P=(Fo^2^+2Fc^2^)/3'
_refine_ls_weighting_scheme calc
_refine_ls_wR_factor_ref 0.1952
_reflns_number_gt 12294
_reflns_number_total 14957
_reflns_threshold_expression F^2^>2.0\s(F^2^)
_cod_data_source_file ic3019106_si_002_1.cif
_cod_data_source_block '_Cu8Ni12(4)'
_cod_original_sg_symbol_H-M 'I 41/a'
_cod_database_code 4331095

loop_
_symmetry_equiv_pos_site_id
_symmetry_equiv_pos_as_xyz
1 +X,+Y,+Z
2 3/4-Y,1/4+X,1/4+Z
3 1/2-X,-Y,1/2+Z
4 3/4+Y,3/4-X,3/4+Z
5 -X,-Y,-Z
6 3/4+Y,1/4-X,1/4-Z
7 1/2+X,+Y,1/2-Z
8 3/4-Y,3/4+X,3/4-Z
9 1/2+X,1/2+Y,1/2+Z
10 1/4-Y,3/4+X,3/4+Z
11 -X,1/2-Y,+Z
12 1/4+Y,1/4-X,1/4+Z
13 1/2-X,1/2-Y,1/2-Z
14 1/4+Y,3/4-X,3/4-Z
15 +X,1/2+Y,-Z
16 1/4-Y,1/4+X,1/4-Z

loop_
_atom_site_label
_atom_site_type_symbol
_atom_site_fract_x
_atom_site_fract_y
_atom_site_fract_z
_atom_site_U_iso_or_equiv
_atom_site_adp_type
_atom_site_occupancy
_atom_site_symmetry_multiplicity
_atom_site_calc_flag
_atom_site_refinement_flags
Cu(2) Cu 0.678831(10) 0.732327(11) 0.94302(2) 0.04035(13) Uani 1.0 16 d .
Cu(5) Cu 0.595739(10) 0.842107(10) 1.10760(2) 0.03620(12) Uani 1.0 16 d .
Ni(1) Ni 0.649542(10) 0.715441(10) 1.11898(2) 0.03184(12) Uani 1.0 16 d .
Ni(3) Ni 0.628510(11) 0.778248(10) 1.02537(2) 0.03484(12) Uani 1.0 16 d .
Ni(4) Ni 0.648525(12) 0.801016(13) 0.86229(3) 0.04273(13) Uani 1.0 16 d .
O(1) O 0.67259(6) 0.75206(6) 1.04869(13) 0.0347(5) Uani 1.0 16 d .
O(2) O 0.62838(6) 0.68068(6) 1.18937(14) 0.0369(5) Uani 1.0 16 d .
O(3) O 0.63642(6) 0.75608(6) 0.91469(14) 0.0388(5) Uani 1.0 16 d .
O(4) O 0.66308(8) 0.84582(8) 0.80724(17) 0.0573(7) Uani 1.0 16 d .
O(5) O 0.65571(6) 0.68514(6) 1.01890(15) 0.0422(6) Uani 1.0 16 d .
O(6) O 0.62002(7) 0.64211(7) 1.04014(17) 0.0499(7) Uani 1.0 16 d .
O(7) O 0.60526(5) 0.73450(6) 1.06548(14) 0.0361(5) Uani 1.0 16 d .
O(8) O 0.56805(6) 0.69497(6) 1.10061(15) 0.0397(5) Uani 1.0 16 d .
O(9) O 0.63983(6) 0.75347(6) 1.20554(14) 0.0402(5) Uani 1.0 16 d .
O(10) O 0.62235(6) 0.79847(6) 1.13691(13) 0.0366(5) Uani 1.0 16 d .
O(17) O 0.58730(6) 0.80560(7) 0.99629(16) 0.0466(6) Uani 1.0 16 d .
O(18) O 0.59941(7) 0.81803(8) 0.86968(15) 0.0490(7) Uani 1.0 16 d .
O(13) O 0.69720(7) 0.78254(8) 0.86982(16) 0.0514(7) Uani 1.0 16 d .
O(14) O 0.72487(8) 0.82899(10) 0.8270(3) 0.0699(9) Uani 1.0 16 d .
O(16) O 0.64013(6) 0.85921(6) 1.06223(15) 0.0433(6) Uani 1.0 16 d .
O(15) O 0.65655(6) 0.81769(6) 0.98001(15) 0.0423(6) Uani 1.0 16 d .
O(12) O 0.69093(7) 0.70394(8) 0.84640(16) 0.0513(7) Uani 1.0 16 d .
O(11) O 0.72422(7) 0.70845(8) 0.94888(16) 0.0496(7) Uani 1.0 16 d .
O(19) O 0.8218(4) 0.3662(3) 1.0853(8) 0.128(4) Uiso 0.5000 16 d .
O(20) O 0.0095(5) 0.2605(4) 1.0098(10) 0.165(6) Uiso 0.5000 16 d .
N(1) N 0.69450(7) 0.70220(7) 1.17986(16) 0.0345(6) Uani 1.0 16 d .
N(2) N 0.63811(8) 0.78494(10) 0.74455(19) 0.0521(8) Uani 1.0 16 d .
C(1) C 0.69968(9) 0.77179(9) 1.0811(2) 0.0397(7) Uani 1.0 16 d .
C(2) C 0.72757(9) 0.75061(10) 1.1176(3) 0.0429(8) Uani 1.0 16 d .
C(3) C 0.71683(9) 0.73215(9) 1.1936(2) 0.0414(8) Uani 1.0 16 d .
C(4) C 0.65130(9) 0.66611(9) 1.2437(2) 0.0408(8) Uani 1.0 16 d .
C(5) C 0.68013(9) 0.69103(9) 1.2569(2) 0.0394(7) Uani 1.0 16 d .
C(6) C 0.71324(9) 0.67369(9) 1.1394(3) 0.0416(8) Uani 1.0 16 d .
C(7) C 0.74455(10) 0.66131(11) 1.1818(3) 0.0499(9) Uani 1.0 16 d .
C(8) C 0.74345(13) 0.63722(15) 1.2401(4) 0.0743(15) Uani 1.0 16 d .
C(9) C 0.77242(18) 0.6265(2) 1.2806(4) 0.102(3) Uani 1.0 16 d .
C(10) C 0.80318(18) 0.6414(3) 1.2634(5) 0.112(3) Uani 1.0 16 d .
C(11) C 0.80506(14) 0.66473(19) 1.2044(6) 0.109(3) Uani 1.0 16 d .
C(12) C 0.77622(11) 0.67495(15) 1.1656(5) 0.0821(17) Uani 1.0 16 d .
C(13) C 0.60908(10) 0.73642(11) 0.8811(3) 0.0482(9) Uani 1.0 16 d .
C(14) C 0.61277(11) 0.73003(12) 0.7930(3) 0.0546(10) Uani 1.0 16 d .
C(15) C 0.60838(10) 0.76163(13) 0.7427(3) 0.0569(11) Uani 1.0 16 d .
C(16) C 0.65496(13) 0.84515(15) 0.7229(3) 0.0697(14) Uani 1.0 16 d .
C(17) C 0.62898(12) 0.81784(14) 0.7058(3) 0.0633(12) Uani 1.0 16 d .
C(18) C 0.66872(11) 0.76921(14) 0.7060(3) 0.0589(11) Uani 1.0 16 d .
C(19) C 0.66404(11) 0.75900(18) 0.6196(3) 0.0719(16) Uani 1.0 16 d .
C(20) C 0.65278(13) 0.72641(19) 0.6000(4) 0.0821(18) Uani 1.0 16 d .
C(21) C 0.64903(15) 0.7168(3) 0.5220(4) 0.100(3) Uani 1.0 16 d .
C(22) C 0.65600(16) 0.7392(3) 0.4622(4) 0.126(4) Uani 1.0 16 d .
C(23) C 0.66704(16) 0.7708(3) 0.4790(4) 0.127(4) Uani 1.0 16 d .
C(24) C 0.67138(13) 0.7797(3) 0.5581(3) 0.093(3) Uani 1.0 16 d .
C(25) C 0.64298(10) 0.65652(10) 1.0035(3) 0.0472(9) Uani 1.0 16 d .
C(26) C 0.6570(3) 0.63809(17) 0.9329(5) 0.114(3) Uani 1.0 16 d .
C(27) C 0.57545(8) 0.72301(8) 1.07098(18) 0.0330(6) Uani 1.0 16 d .
C(28) C 0.54613(9) 0.74358(9) 1.0395(3) 0.0423(8) Uani 1.0 16 d .
C(29) C 0.62501(8) 0.78108(8) 1.20131(19) 0.0342(7) Uani 1.0 16 d .
C(30) C 0.60871(10) 0.79479(10) 1.2757(2) 0.0447(8) Uani 1.0 16 d .
C(31) C 0.57963(9) 0.81751(9) 0.9286(2) 0.0405(7) Uani 1.0 16 d .
C(32) C 0.54400(10) 0.83061(10) 0.9189(3) 0.0472(9) Uani 1.0 16 d .
C(33) C 0.72421(11) 0.79918(14) 0.8544(3) 0.0584(11) Uani 1.0 16 d .
C(34) C 0.75733(13) 0.78121(17) 0.8692(5) 0.0864(18) Uani 1.0 16 d .
C(35) C 0.65914(9) 0.84745(9) 1.0110(3) 0.0428(8) Uani 1.0 16 d .
C(36) C 0.68851(14) 0.86928(14) 0.9847(4) 0.0782(16) Uani 1.0 16 d .
C(37) C 0.71792(10) 0.69534(11) 0.8825(3) 0.0496(9) Uani 1.0 16 d .
C(38) C 0.74129(14) 0.66934(15) 0.8474(4) 0.0729(14) Uani 1.0 16 d .
C(39) C 0.8233(6) 0.3693(6) 1.1641(15) 0.148(8) Uiso 0.5000 16 d .
C(40) C 0.8461(6) 0.3676(5) 1.2083(13) 0.129(6) Uiso 0.5000 16 d .
C(41) C 0.7932(5) 0.3710(5) 1.0275(12) 0.115(5) Uiso 0.5000 16 d .
C(42) C 0.8015(7) 0.3651(7) 0.9584(16) 0.161(8) Uiso 0.5000 16 d .
C(43) C 0.0396(7) 0.2510(6) 1.0104(14) 0.144(7) Uiso 0.5000 16 d .
C(44) C 0.0651(5) 0.2735(5) 1.0180(12) 0.124(6) Uiso 0.5000 16 d .
H(1A) H 0.6904 0.7872 1.1221 0.0476 Uiso 1.0 16 calc R
H(1B) H 0.7095 0.7860 1.0384 0.0476 Uiso 1.0 16 calc R
H(2A) H 0.7471 0.7655 1.1299 0.0515 Uiso 1.0 16 calc R
H(2B) H 0.7352 0.7336 1.0782 0.0515 Uiso 1.0 16 calc R
H(3A) H 0.7375 0.7246 1.2221 0.0497 Uiso 1.0 16 calc R
H(3B) H 0.7047 0.7484 1.2284 0.0497 Uiso 1.0 16 calc R
H(4A) H 0.6603 0.6445 1.2223 0.0489 Uiso 1.0 16 calc R
H(4B) H 0.6396 0.6613 1.2946 0.0489 Uiso 1.0 16 calc R
H(5A) H 0.6716 0.7110 1.2866 0.0473 Uiso 1.0 16 calc R
H(5B) H 0.6981 0.6801 1.2891 0.0473 Uiso 1.0 16 calc R
H(6A) H 0.6975 0.6543 1.1329 0.0499 Uiso 1.0 16 calc R
H(6B) H 0.7199 0.6814 1.0855 0.0499 Uiso 1.0 16 calc R
H(8) H 0.7222 0.6274 1.2536 0.0891 Uiso 1.0 16 calc R
H(9) H 0.7709 0.6092 1.3197 0.1227 Uiso 1.0 16 calc R
H(10) H 0.8229 0.6353 1.2926 0.1349 Uiso 1.0 16 calc R
H(11) H 0.8265 0.6741 1.1899 0.1307 Uiso 1.0 16 calc R
H(12) H 0.7780 0.6921 1.1261 0.0985 Uiso 1.0 16 calc R
H(13A) H 0.5874 0.7485 0.8907 0.0579 Uiso 1.0 16 calc R
H(13B) H 0.6079 0.7143 0.9090 0.0579 Uiso 1.0 16 calc R
H(14A) H 0.5957 0.7130 0.7765 0.0655 Uiso 1.0 16 calc R
H(14B) H 0.6355 0.7203 0.7827 0.0655 Uiso 1.0 16 calc R
H(15A) H 0.6042 0.7547 0.6870 0.0683 Uiso 1.0 16 calc R
H(15B) H 0.5881 0.7741 0.7614 0.0683 Uiso 1.0 16 calc R
H(16A) H 0.6759 0.8407 0.6918 0.0836 Uiso 1.0 16 calc R
H(16B) H 0.6459 0.8675 0.7065 0.0836 Uiso 1.0 16 calc R
H(17A) H 0.6065 0.8254 0.7252 0.0760 Uiso 1.0 16 calc R
H(17B) H 0.6273 0.8144 0.6476 0.0760 Uiso 1.0 16 calc R
H(18A) H 0.6753 0.7488 0.7367 0.0707 Uiso 1.0 16 calc R
H(18B) H 0.6878 0.7855 0.7093 0.0707 Uiso 1.0 16 calc R
H(20) H 0.6476 0.7107 0.6411 0.0985 Uiso 1.0 16 calc R
H(21) H 0.6416 0.6944 0.5096 0.1197 Uiso 1.0 16 calc R
H(22) H 0.6530 0.7325 0.4085 0.1512 Uiso 1.0 16 calc R
H(23) H 0.6717 0.7866 0.4377 0.1523 Uiso 1.0 16 calc R
H(24) H 0.6800 0.8017 0.5696 0.1115 Uiso 1.0 16 calc R
H(26A) H 0.6440 0.6171 0.9244 0.1371 Uiso 1.0 16 calc R
H(26B) H 0.6809 0.6325 0.9424 0.1371 Uiso 1.0 16 calc R
H(26C) H 0.6551 0.6526 0.8858 0.1371 Uiso 1.0 16 calc R
H(28A) H 0.5468 0.7664 1.0627 0.0507 Uiso 1.0 16 calc R
H(28B) H 0.5247 0.7325 1.0539 0.0507 Uiso 1.0 16 calc R
H(28C) H 0.5478 0.7452 0.9816 0.0507 Uiso 1.0 16 calc R
H(30A) H 0.6183 0.7832 1.3222 0.0537 Uiso 1.0 16 calc R
H(30B) H 0.5841 0.7908 1.2736 0.0537 Uiso 1.0 16 calc R
H(30C) H 0.6131 0.8192 1.2797 0.0537 Uiso 1.0 16 calc R
H(32A) H 0.5391 0.8472 0.9607 0.0567 Uiso 1.0 16 calc R
H(32B) H 0.5279 0.8116 0.9228 0.0567 Uiso 1.0 16 calc R
H(32C) H 0.5417 0.8415 0.8668 0.0567 Uiso 1.0 16 calc R
H(34A) H 0.7637 0.7837 0.9252 0.1037 Uiso 1.0 16 calc R
H(34B) H 0.7751 0.7912 0.8356 0.1037 Uiso 1.0 16 calc R
H(34C) H 0.7548 0.7570 0.8565 0.1037 Uiso 1.0 16 calc R
H(38A) H 0.7295 0.6475 0.8437 0.0875 Uiso 1.0 16 calc R
H(38B) H 0.7614 0.6669 0.8813 0.0875 Uiso 1.0 16 calc R
H(38C) H 0.7483 0.6766 0.7942 0.0875 Uiso 1.0 16 calc R

loop_
_atom_site_aniso_label
_atom_site_aniso_U_11
_atom_site_aniso_U_22
_atom_site_aniso_U_33
_atom_site_aniso_U_12
_atom_site_aniso_U_13
_atom_site_aniso_U_23
Cu(2) 0.0361(3) 0.0509(3) 0.0340(3) 0.00474(17) 0.00215(16) -0.00401(17)
Cu(5) 0.0366(2) 0.0340(2) 0.0380(3) 0.00138(15) 0.00228(16) 0.00114(15)
Ni(1) 0.0296(2) 0.0342(2) 0.0318(2) 0.00001(15) -0.00036(15) 0.00100(15)
Ni(3) 0.0366(3) 0.0357(3) 0.0323(3) 0.00291(16) 0.00445(16) 0.00290(15)
Ni(4) 0.0414(3) 0.0534(3) 0.0334(3) 0.0037(2) 0.00522(17) 0.00535(19)
O(1) 0.0333(11) 0.0367(11) 0.0342(11) -0.0014(9) 0.0009(9) -0.0025(9)
O(2) 0.0348(11) 0.0384(12) 0.0374(12) -0.0004(9) -0.0017(9) 0.0063(10)
O(3) 0.0401(12) 0.0448(13) 0.0315(11) 0.0010(10) -0.0003(10) -0.0011(10)
O(4) 0.0597(17) 0.0654(18) 0.0467(15) -0.0039(14) 0.0096(13) 0.0170(14)
O(5) 0.0373(12) 0.0444(13) 0.0449(14) -0.0018(10) 0.0032(10) -0.0099(11)
O(6) 0.0512(15) 0.0437(14) 0.0547(16) -0.0082(12) 0.0025(13) -0.0063(12)
O(7) 0.0311(11) 0.0370(12) 0.0402(12) -0.0002(9) 0.0031(9) 0.0043(10)
O(8) 0.0348(12) 0.0396(13) 0.0446(13) -0.0020(10) -0.0030(10) 0.0063(10)
O(9) 0.0466(13) 0.0400(12) 0.0340(12) 0.0056(11) 0.0040(10) 0.0015(10)
O(10) 0.0430(13) 0.0348(12) 0.0320(11) 0.0051(10) 0.0025(9) 0.0010(9)
O(17) 0.0430(13) 0.0503(14) 0.0464(14) 0.0118(11) 0.0090(11) 0.0168(12)
O(18) 0.0439(14) 0.0609(17) 0.0422(14) 0.0104(12) 0.0053(11) 0.0082(12)
O(13) 0.0408(14) 0.0691(18) 0.0444(14) 0.0042(13) 0.0038(11) -0.0025(13)
O(14) 0.0548(18) 0.088(3) 0.067(2) -0.0057(17) 0.0173(16) 0.0101(19)
O(16) 0.0378(12) 0.0446(13) 0.0475(14) -0.0002(10) 0.0021(11) -0.0027(11)
O(15) 0.0481(14) 0.0385(12) 0.0403(13) -0.0028(11) 0.0055(11) 0.0046(10)
O(12) 0.0496(15) 0.0645(17) 0.0398(13) 0.0047(13) 0.0037(12) -0.0068(13)
O(11) 0.0398(13) 0.0660(17) 0.0430(14) 0.0063(12) 0.0057(11) 0.0002(13)
N(1) 0.0318(13) 0.0388(14) 0.0330(13) 0.0006(11) -0.0028(11) -0.0018(11)
N(2) 0.0462(17) 0.076(3) 0.0348(15) 0.0084(16) 0.0038(13) 0.0043(15)
C(1) 0.0376(17) 0.0413(17) 0.0402(17) -0.0071(14) -0.0022(14) -0.0004(14)
C(2) 0.0347(17) 0.0458(19) 0.048(2) -0.0083(14) -0.0084(14) -0.0008(15)
C(3) 0.0375(17) 0.0461(19) 0.0407(18) -0.0059(14) -0.0109(14) -0.0025(15)
C(4) 0.0361(16) 0.0478(19) 0.0384(17) 0.0022(14) -0.0047(14) 0.0095(15)
C(5) 0.0384(17) 0.0430(18) 0.0369(17) -0.0014(14) -0.0050(14) 0.0048(14)
C(6) 0.0355(17) 0.0447(19) 0.0446(19) 0.0042(14) -0.0024(14) -0.0047(15)
C(7) 0.0399(18) 0.053(2) 0.057(3) 0.0094(16) -0.0048(17) -0.0089(18)
C(8) 0.056(3) 0.085(4) 0.082(4) 0.025(3) -0.002(3) 0.020(3)
C(9) 0.086(5) 0.143(7) 0.078(4) 0.061(5) -0.007(4) 0.020(4)
C(10) 0.077(5) 0.145(7) 0.116(6) 0.053(5) -0.050(4) -0.054(6)
C(11) 0.042(3) 0.103(5) 0.181(9) 0.003(3) -0.031(4) 0.000(6)
C(12) 0.038(3) 0.078(4) 0.130(6) 0.003(3) -0.002(3) 0.007(4)
C(13) 0.045(2) 0.057(3) 0.044(2) -0.0038(17) -0.0032(16) -0.0031(17)
C(14) 0.048(2) 0.072(3) 0.043(2) 0.0004(19) -0.0023(17) -0.0085(19)
C(15) 0.0389(19) 0.088(4) 0.044(2) 0.009(2) -0.0027(16) -0.002(2)
C(16) 0.066(3) 0.087(4) 0.056(3) -0.002(3) 0.003(3) 0.031(3)
C(17) 0.060(3) 0.093(4) 0.037(2) 0.011(3) 0.0014(18) 0.015(2)
C(18) 0.044(2) 0.095(4) 0.0373(19) 0.010(2) 0.0010(16) -0.008(2)
C(19) 0.040(3) 0.132(5) 0.044(3) 0.005(3) 0.0029(17) -0.018(3)
C(20) 0.058(3) 0.127(5) 0.062(3) 0.020(3) 0.002(3) -0.027(4)
C(21) 0.067(4) 0.164(7) 0.068(4) 0.015(4) -0.002(3) -0.047(5)
C(22) 0.059(4) 0.265(12) 0.054(4) -0.014(5) 0.007(3) -0.054(6)
C(23) 0.065(4) 0.273(12) 0.042(3) -0.037(6) 0.004(3) -0.009(5)
C(24) 0.057(3) 0.182(7) 0.041(3) -0.017(4) 0.004(2) 0.002(4)
C(25) 0.046(2) 0.047(2) 0.049(2) -0.0051(16) 0.0029(16) -0.0095(16)
C(26) 0.157(7) 0.082(4) 0.104(5) -0.052(5) 0.076(5) -0.052(4)
C(27) 0.0319(15) 0.0358(15) 0.0313(15) 0.0008(12) 0.0008(12) 0.0020(12)
C(28) 0.0347(16) 0.0403(17) 0.052(2) 0.0023(14) -0.0003(15) 0.0057(15)
C(29) 0.0383(16) 0.0339(15) 0.0303(15) -0.0014(13) 0.0010(12) 0.0016(12)
C(30) 0.055(2) 0.0441(19) 0.0352(17) 0.0067(16) 0.0066(15) 0.0006(14)
C(31) 0.0422(18) 0.0386(17) 0.0406(18) 0.0014(14) 0.0040(14) 0.0061(14)
C(32) 0.0457(19) 0.049(2) 0.047(2) 0.0073(16) -0.0023(16) -0.0010(16)
C(33) 0.042(2) 0.085(4) 0.048(3) -0.002(2) 0.0072(17) -0.003(3)
C(34) 0.044(3) 0.098(5) 0.117(5) 0.004(3) 0.007(3) 0.009(4)
C(35) 0.0396(17) 0.0435(18) 0.0455(19) -0.0019(14) 0.0024(15) 0.0054(15)
C(36) 0.069(3) 0.074(4) 0.091(4) -0.032(3) 0.035(3) -0.012(3)
C(37) 0.045(2) 0.058(3) 0.045(2) 0.0027(17) 0.0107(16) 0.0019(17)
C(38) 0.069(3) 0.084(4) 0.065(3) 0.017(3) 0.022(3) -0.012(3)

loop_
_atom_type_symbol
_atom_type_description
_atom_type_scat_dispersion_real
_atom_type_scat_dispersion_imag
_atom_type_scat_source
C C 0.0033 0.0016
;
International Tables for Crystallography
(1992, Vol. C, Tables 4.2.6.8 and 6.1.1.4)
;
H H 0.0000 0.0000
;
International Tables for Crystallography
(1992, Vol. C, Table 6.1.1.4)
;
N N 0.0061 0.0033
;
International Tables for Crystallography
(1992, Vol. C, Tables 4.2.6.8 and 6.1.1.4)
;
O O 0.0106 0.0060
;
International Tables for Crystallography
(1992, Vol. C, Tables 4.2.6.8 and 6.1.1.4)
;
Ni Ni 0.3393 1.1124
;
International Tables for Crystallography
(1992, Vol. C, Tables 4.2.6.8 and 6.1.1.4)
;
Cu Cu 0.3201 1.2651
;
International Tables for Crystallography
(1992, Vol. C, Tables 4.2.6.8 and 6.1.1.4)
;

loop_
_geom_angle_atom_site_label_1
_geom_angle_atom_site_label_2
_geom_angle_atom_site_label_3
_geom_angle
_geom_angle_publ_flag
_geom_angle_site_symmetry_1
_geom_angle_site_symmetry_3
O(1) Cu(2) O(3) 85.72(10) yes . .
O(1) Cu(2) O(12) 167.54(11) yes . .
O(1) Cu(2) O(11) 104.55(11) yes . .
O(1) Cu(2) C(37) 136.25(12) yes . .
O(3) Cu(2) O(12) 105.41(11) yes . .
O(3) Cu(2) O(11) 168.70(11) yes . .
O(3) Cu(2) C(37) 137.97(12) yes . .
O(12) Cu(2) O(11) 64.90(12) yes . .
O(12) Cu(2) C(37) 32.66(13) yes . .
O(11) Cu(2) C(37) 32.29(13) yes . .
O(2) Cu(5) O(6) 94.10(11) yes 16_657 16_657
O(2) Cu(5) O(8) 93.60(10) yes 16_657 16_657
O(2) Cu(5) O(10) 168.75(10) yes 16_657 .
O(2) Cu(5) O(16) 93.69(10) yes 16_657 .
O(6) Cu(5) O(8) 98.20(11) yes 16_657 16_657
O(6) Cu(5) O(10) 97.09(10) yes 16_657 .
O(6) Cu(5) O(16) 86.48(11) yes 16_657 .
O(8) Cu(5) O(10) 85.89(10) yes 16_657 .
O(8) Cu(5) O(16) 171.03(10) yes 16_657 .
O(10) Cu(5) O(16) 85.93(10) yes . .
O(1) Ni(1) O(2) 178.16(10) yes . .
O(1) Ni(1) O(5) 83.41(10) yes . .
O(1) Ni(1) O(7) 82.54(9) yes . .
O(1) Ni(1) O(9) 88.88(10) yes . .
O(1) Ni(1) N(1) 94.70(10) yes . .
O(2) Ni(1) O(5) 97.87(10) yes . .
O(2) Ni(1) O(7) 98.82(10) yes . .
O(2) Ni(1) O(9) 90.04(10) yes . .
O(2) Ni(1) N(1) 83.81(11) yes . .
O(5) Ni(1) O(7) 87.38(10) yes . .
O(5) Ni(1) O(9) 169.02(10) yes . .
O(5) Ni(1) N(1) 98.86(10) yes . .
O(7) Ni(1) O(9) 83.87(10) yes . .
O(7) Ni(1) N(1) 172.87(10) yes . .
O(9) Ni(1) N(1) 89.53(10) yes . .
O(1) Ni(3) O(3) 80.47(9) yes . .
O(1) Ni(3) O(7) 83.88(9) yes . .
O(1) Ni(3) O(10) 96.85(10) yes . .
O(1) Ni(3) O(17) 175.82(10) yes . .
O(1) Ni(3) O(15) 89.80(10) yes . .
O(3) Ni(3) O(7) 90.54(10) yes . .
O(3) Ni(3) O(10) 177.22(10) yes . .
O(3) Ni(3) O(17) 97.32(11) yes . .
O(3) Ni(3) O(15) 84.46(10) yes . .
O(7) Ni(3) O(10) 88.39(10) yes . .
O(7) Ni(3) O(17) 99.73(10) yes . .
O(7) Ni(3) O(15) 172.53(10) yes . .
O(10) Ni(3) O(17) 85.40(11) yes . .
O(10) Ni(3) O(15) 96.35(10) yes . .
O(17) Ni(3) O(15) 86.45(10) yes . .
O(3) Ni(4) O(4) 177.25(12) yes . .
O(3) Ni(4) O(18) 92.11(11) yes . .
O(3) Ni(4) O(13) 83.32(11) yes . .
O(3) Ni(4) O(15) 84.16(10) yes . .
O(3) Ni(4) N(2) 95.78(13) yes . .
O(4) Ni(4) O(18) 90.56(13) yes . .
O(4) Ni(4) O(13) 94.07(13) yes . .
O(4) Ni(4) O(15) 96.54(11) yes . .
O(4) Ni(4) N(2) 83.65(14) yes . .
O(18) Ni(4) O(13) 172.78(11) yes . .
O(18) Ni(4) O(15) 89.00(10) yes . .
O(18) Ni(4) N(2) 88.39(12) yes . .
O(13) Ni(4) O(15) 84.98(11) yes . .
O(13) Ni(4) N(2) 97.61(12) yes . .
O(15) Ni(4) N(2) 177.39(11) yes . .
Cu(2) O(1) Ni(1) 107.33(11) yes . .
Cu(2) O(1) Ni(3) 97.55(10) yes . .
Cu(2) O(1) C(1) 118.0(2) yes . .
Ni(1) O(1) Ni(3) 95.06(10) yes . .
Ni(1) O(1) C(1) 119.2(2) yes . .
Ni(3) O(1) C(1) 115.5(2) yes . .
Cu(5) O(2) Ni(1) 115.75(12) yes 6_467 .
Cu(5) O(2) C(4) 121.3(2) yes 6_467 .
Ni(1) O(2) C(4) 113.5(2) yes . .
Cu(2) O(3) Ni(3) 96.25(10) yes . .
Cu(2) O(3) Ni(4) 108.60(12) yes . .
Cu(2) O(3) C(13) 118.2(3) yes . .
Ni(3) O(3) Ni(4) 93.37(10) yes . .
Ni(3) O(3) C(13) 117.7(2) yes . .
Ni(4) O(3) C(13) 118.2(3) yes . .
Ni(4) O(4) C(16) 111.1(3) yes . .
Ni(1) O(5) C(25) 129.3(3) yes . .
Cu(5) O(6) C(25) 133.7(3) yes 6_467 .
Ni(1) O(7) Ni(3) 94.03(9) yes . .
Ni(1) O(7) C(27) 127.8(2) yes . .
Ni(3) O(7) C(27) 137.4(2) yes . .
Cu(5) O(8) C(27) 138.1(3) yes 6_467 .
Ni(1) O(9) C(29) 131.7(3) yes . .
Cu(5) O(10) Ni(3) 99.40(10) yes . .
Cu(5) O(10) C(29) 133.1(2) yes . .
Ni(3) O(10) C(29) 123.7(2) yes . .
Ni(3) O(17) C(31) 127.6(3) yes . .
Ni(4) O(18) C(31) 128.7(3) yes . .
Ni(4) O(13) C(33) 125.7(3) yes . .
Cu(5) O(16) C(35) 131.6(3) yes . .
Ni(3) O(15) Ni(4) 91.93(10) yes . .
Ni(3) O(15) C(35) 125.5(3) yes . .
Ni(4) O(15) C(35) 132.5(3) yes . .
Cu(2) O(12) C(37) 87.7(3) yes . .
Cu(2) O(11) C(37) 88.5(3) yes . .
C(39) O(19) C(41) 131.6(16) yes . .
O(20) O(20) C(43) 114.6(19) yes 11_555 .
O(20) O(20) C(43) 34.7(12) yes 11_555 11_555
C(43) O(20) C(43) 149.3(17) yes . 11_555
Ni(1) N(1) C(3) 112.0(2) yes . .
Ni(1) N(1) C(5) 100.3(2) yes . .
Ni(1) N(1) C(6) 112.0(2) yes . .
C(3) N(1) C(5) 108.9(3) yes . .
C(3) N(1) C(6) 111.8(3) yes . .
C(5) N(1) C(6) 111.2(3) yes . .
Ni(4) N(2) C(15) 110.8(3) yes . .
Ni(4) N(2) C(17) 101.3(3) yes . .
Ni(4) N(2) C(18) 111.8(3) yes . .
C(15) N(2) C(17) 109.6(4) yes . .
C(15) N(2) C(18) 111.6(4) yes . .
C(17) N(2) C(18) 111.2(4) yes . .
O(1) C(1) C(2) 113.5(3) yes . .
C(1) C(2) C(3) 113.7(3) yes . .
N(1) C(3) C(2) 114.2(3) yes . .
O(2) C(4) C(5) 108.2(3) yes . .
N(1) C(5) C(4) 110.4(3) yes . .
N(1) C(6) C(7) 115.3(3) yes . .
C(6) C(7) C(8) 122.7(4) yes . .
C(6) C(7) C(12) 121.2(5) yes . .
C(8) C(7) C(12) 116.1(5) yes . .
C(7) C(8) C(9) 122.4(6) yes . .
C(8) C(9) C(10) 119.3(7) yes . .
C(9) C(10) C(11) 119.4(7) yes . .
C(10) C(11) C(12) 120.2(6) yes . .
C(7) C(12) C(11) 122.6(7) yes . .
O(3) C(13) C(14) 113.7(4) yes . .
C(13) C(14) C(15) 113.7(4) yes . .
N(2) C(15) C(14) 113.9(4) yes . .
O(4) C(16) C(17) 110.3(4) yes . .
N(2) C(17) C(16) 111.7(4) yes . .
N(2) C(18) C(19) 115.2(4) yes . .
C(18) C(19) C(20) 120.5(5) yes . .
C(18) C(19) C(24) 123.2(6) yes . .
C(20) C(19) C(24) 116.3(6) yes . .
C(19) C(20) C(21) 120.8(7) yes . .
C(20) C(21) C(22) 120.2(8) yes . .
C(21) C(22) C(23) 120.5(7) yes . .
C(22) C(23) C(24) 118.3(8) yes . .
C(19) C(24) C(23) 123.8(8) yes . .
O(5) C(25) O(6) 126.8(4) yes . .
O(5) C(25) C(26) 116.8(5) yes . .
O(6) C(25) C(26) 116.4(5) yes . .
O(7) C(27) O(8) 124.4(3) yes . .
O(7) C(27) C(28) 119.6(3) yes . .
O(8) C(27) C(28) 116.0(3) yes . .
O(9) C(29) O(10) 123.7(3) yes . .
O(9) C(29) C(30) 117.9(3) yes . .
O(10) C(29) C(30) 118.4(3) yes . .
O(17) C(31) O(18) 124.4(4) yes . .
O(17) C(31) C(32) 116.6(4) yes . .
O(18) C(31) C(32) 119.0(4) yes . .
O(13) C(33) O(14) 124.7(5) yes . .
O(13) C(33) C(34) 116.6(5) yes . .
O(14) C(33) C(34) 118.7(5) yes . .
O(16) C(35) O(15) 125.3(4) yes . .
O(16) C(35) C(36) 117.2(4) yes . .
O(15) C(35) C(36) 117.4(4) yes . .
Cu(2) C(37) O(12) 59.6(2) yes . .
Cu(2) C(37) O(11) 59.3(2) yes . .
Cu(2) C(37) C(38) 175.1(4) yes . .
O(12) C(37) O(11) 118.8(4) yes . .
O(12) C(37) C(38) 120.5(4) yes . .
O(11) C(37) C(38) 120.7(4) yes . .
O(19) C(39) C(40) 131(3) yes . .
O(19) C(41) C(42) 112.8(18) yes . .
O(20) C(43) O(20) 30.7(11) yes . 11_555
O(20) C(43) C(44) 121(2) yes . .
O(20) C(43) C(44) 151.2(19) yes 11_555 .
O(1) C(1) H(1A) 108.885 no . .
O(1) C(1) H(1B) 108.863 no . .
C(2) C(1) H(1A) 108.871 no . .
C(2) C(1) H(1B) 108.883 no . .
H(1A) C(1) H(1B) 107.702 no . .
C(1) C(2) H(2A) 108.843 no . .
C(1) C(2) H(2B) 108.830 no . .
C(3) C(2) H(2A) 108.811 no . .
C(3) C(2) H(2B) 108.801 no . .
H(2A) C(2) H(2B) 107.688 no . .
N(1) C(3) H(3A) 108.735 no . .
N(1) C(3) H(3B) 108.718 no . .
C(2) C(3) H(3A) 108.721 no . .
C(2) C(3) H(3B) 108.694 no . .
H(3A) C(3) H(3B) 107.624 no . .
O(2) C(4) H(4A) 110.057 no . .
O(2) C(4) H(4B) 110.064 no . .
C(5) C(4) H(4A) 110.078 no . .
C(5) C(4) H(4B) 110.076 no . .
H(4A) C(4) H(4B) 108.400 no . .
N(1) C(5) H(5A) 109.558 no . .
N(1) C(5) H(5B) 109.570 no . .
C(4) C(5) H(5A) 109.569 no . .
C(4) C(5) H(5B) 109.560 no . .
H(5A) C(5) H(5B) 108.127 no . .
N(1) C(6) H(6A) 108.454 no . .
N(1) C(6) H(6B) 108.443 no . .
C(7) C(6) H(6A) 108.468 no . .
C(7) C(6) H(6B) 108.452 no . .
H(6A) C(6) H(6B) 107.488 no . .
C(7) C(8) H(8) 118.826 no . .
C(9) C(8) H(8) 118.819 no . .
C(8) C(9) H(9) 120.329 no . .
C(10) C(9) H(9) 120.360 no . .
C(9) C(10) H(10) 120.320 no . .
C(11) C(10) H(10) 120.317 no . .
C(10) C(11) H(11) 119.898 no . .
C(12) C(11) H(11) 119.893 no . .
C(7) C(12) H(12) 118.724 no . .
C(11) C(12) H(12) 118.703 no . .
O(3) C(13) H(13A) 108.809 no . .
O(3) C(13) H(13B) 108.812 no . .
C(14) C(13) H(13A) 108.807 no . .
C(14) C(13) H(13B) 108.815 no . .
H(13A) C(13) H(13B) 107.694 no . .
C(13) C(14) H(14A) 108.817 no . .
C(13) C(14) H(14B) 108.838 no . .
C(15) C(14) H(14A) 108.835 no . .
C(15) C(14) H(14B) 108.832 no . .
H(14A) C(14) H(14B) 107.696 no . .
N(2) C(15) H(15A) 108.777 no . .
N(2) C(15) H(15B) 108.784 no . .
C(14) C(15) H(15A) 108.762 no . .
C(14) C(15) H(15B) 108.780 no . .
H(15A) C(15) H(15B) 107.670 no . .
O(4) C(16) H(16A) 109.581 no . .
O(4) C(16) H(16B) 109.596 no . .
C(17) C(16) H(16A) 109.596 no . .
C(17) C(16) H(16B) 109.579 no . .
H(16A) C(16) H(16B) 108.131 no . .
N(2) C(17) H(17A) 109.276 no . .
N(2) C(17) H(17B) 109.253 no . .
C(16) C(17) H(17A) 109.281 no . .
C(16) C(17) H(17B) 109.268 no . .
H(17A) C(17) H(17B) 107.945 no . .
N(2) C(18) H(18A) 108.483 no . .
N(2) C(18) H(18B) 108.470 no . .
C(19) C(18) H(18A) 108.481 no . .
C(19) C(18) H(18B) 108.480 no . .
H(18A) C(18) H(18B) 107.489 no . .
C(19) C(20) H(20) 119.553 no . .
C(21) C(20) H(20) 119.599 no . .
C(20) C(21) H(21) 119.884 no . .
C(22) C(21) H(21) 119.905 no . .
C(21) C(22) H(22) 119.738 no . .
C(23) C(22) H(22) 119.777 no . .
C(22) C(23) H(23) 120.837 no . .
C(24) C(23) H(23) 120.835 no . .
C(19) C(24) H(24) 118.096 no . .
C(23) C(24) H(24) 118.098 no . .
C(25) C(26) H(26A) 109.478 no . .
C(25) C(26) H(26B) 109.480 no . .
C(25) C(26) H(26C) 109.462 no . .
H(26A) C(26) H(26B) 109.465 no . .
H(26A) C(26) H(26C) 109.483 no . .
H(26B) C(26) H(26C) 109.460 no . .
C(27) C(28) H(28A) 109.467 no . .
C(27) C(28) H(28B) 109.476 no . .
C(27) C(28) H(28C) 109.495 no . .
H(28A) C(28) H(28B) 109.467 no . .
H(28A) C(28) H(28C) 109.469 no . .
H(28B) C(28) H(28C) 109.453 no . .
C(29) C(30) H(30A) 109.481 no . .
C(29) C(30) H(30B) 109.479 no . .
C(29) C(30) H(30C) 109.450 no . .
H(30A) C(30) H(30B) 109.487 no . .
H(30A) C(30) H(30C) 109.461 no . .
H(30B) C(30) H(30C) 109.469 no . .
C(31) C(32) H(32A) 109.471 no . .
C(31) C(32) H(32B) 109.460 no . .
C(31) C(32) H(32C) 109.477 no . .
H(32A) C(32) H(32B) 109.497 no . .
H(32A) C(32) H(32C) 109.449 no . .
H(32B) C(32) H(32C) 109.473 no . .
C(33) C(34) H(34A) 109.486 no . .
C(33) C(34) H(34B) 109.477 no . .
C(33) C(34) H(34C) 109.470 no . .
H(34A) C(34) H(34B) 109.480 no . .
H(34A) C(34) H(34C) 109.457 no . .
H(34B) C(34) H(34C) 109.458 no . .
C(37) C(38) H(38A) 109.473 no . .
C(37) C(38) H(38B) 109.459 no . .
C(37) C(38) H(38C) 109.451 no . .
H(38A) C(38) H(38B) 109.489 no . .
H(38A) C(38) H(38C) 109.485 no . .
H(38B) C(38) H(38C) 109.471 no . .

loop_
_geom_bond_atom_site_label_1
_geom_bond_atom_site_label_2
_geom_bond_distance
_geom_bond_publ_flag
_geom_bond_site_symmetry_2
Cu(2) O(1) 1.956(3) yes .
Cu(2) O(3) 1.971(3) yes .
Cu(2) O(12) 2.029(3) yes .
Cu(2) O(11) 2.020(3) yes .
Cu(2) C(37) 2.350(5) yes .
Cu(5) O(2) 1.935(3) yes 16_657
Cu(5) O(6) 2.097(3) yes 16_657
Cu(5) O(8) 1.989(3) yes 16_657
Cu(5) O(10) 2.071(3) yes .
Cu(5) O(16) 2.022(3) yes .
Ni(1) O(1) 2.073(3) yes .
Ni(1) O(2) 1.992(3) yes .
Ni(1) O(5) 2.078(3) yes .
Ni(1) O(7) 2.100(3) yes .
Ni(1) O(9) 2.123(3) yes .
Ni(1) N(1) 2.110(3) yes .
Ni(3) O(1) 2.055(3) yes .
Ni(3) O(3) 2.080(3) yes .
Ni(3) O(7) 2.063(3) yes .
Ni(3) O(10) 2.053(3) yes .
Ni(3) O(17) 2.007(3) yes .
Ni(3) O(15) 2.052(3) yes .
Ni(4) O(3) 2.033(3) yes .
Ni(4) O(4) 2.072(4) yes .
Ni(4) O(18) 2.049(3) yes .
Ni(4) O(13) 2.053(3) yes .
Ni(4) O(15) 2.111(3) yes .
Ni(4) N(2) 2.120(4) yes .
O(1) C(1) 1.427(5) yes .
O(2) C(4) 1.406(5) yes .
O(3) C(13) 1.441(5) yes .
O(4) C(16) 1.456(6) yes .
O(5) C(25) 1.260(5) yes .
O(6) C(25) 1.233(5) yes .
O(7) C(27) 1.261(4) yes .
O(8) C(27) 1.245(4) yes .
O(9) C(29) 1.235(4) yes .
O(10) C(29) 1.286(4) yes .
O(17) C(31) 1.268(5) yes .
O(18) C(31) 1.261(5) yes .
O(13) C(33) 1.275(6) yes .
O(14) C(33) 1.261(7) yes .
O(16) C(35) 1.232(5) yes .
O(15) C(35) 1.286(5) yes .
O(12) C(37) 1.269(5) yes .
O(11) C(37) 1.256(5) yes .
O(19) C(39) 1.33(3) yes .
O(19) C(41) 1.50(3) yes .
O(20) O(20) 1.11(3) yes 11_555
O(20) C(43) 1.24(3) yes .
O(20) C(43) 1.98(3) yes 11_555
N(1) C(3) 1.488(5) yes .
N(1) C(5) 1.481(5) yes .
N(1) C(6) 1.506(5) yes .
N(2) C(15) 1.487(6) yes .
N(2) C(17) 1.494(7) yes .
N(2) C(18) 1.502(6) yes .
C(1) C(2) 1.509(6) yes .
C(2) C(3) 1.530(6) yes .
C(4) C(5) 1.516(5) yes .
C(6) C(7) 1.505(6) yes .
C(7) C(8) 1.365(8) yes .
C(7) C(12) 1.384(7) yes .
C(8) C(9) 1.393(9) yes .
C(9) C(10) 1.375(11) yes .
C(10) C(11) 1.355(13) yes .
C(11) C(12) 1.370(9) yes .
C(13) C(14) 1.511(6) yes .
C(14) C(15) 1.514(7) yes .
C(16) C(17) 1.511(8) yes .
C(18) C(19) 1.520(7) yes .
C(19) C(20) 1.396(10) yes .
C(19) C(24) 1.349(9) yes .
C(20) C(21) 1.374(9) yes .
C(21) C(22) 1.366(12) yes .
C(22) C(23) 1.346(17) yes .
C(23) C(24) 1.387(9) yes .
C(25) C(26) 1.496(9) yes .
C(27) C(28) 1.506(5) yes .
C(29) C(30) 1.507(5) yes .
C(31) C(32) 1.503(6) yes .
C(33) C(34) 1.504(8) yes .
C(35) C(36) 1.507(7) yes .
C(37) C(38) 1.497(7) yes .
C(39) C(40) 1.17(4) yes .
C(41) C(42) 1.23(4) yes .
C(43) C(44) 1.34(3) yes .
C(1) H(1A) 0.990 no .
C(1) H(1B) 0.990 no .
C(2) H(2A) 0.990 no .
C(2) H(2B) 0.990 no .
C(3) H(3A) 0.990 no .
C(3) H(3B) 0.990 no .
C(4) H(4A) 0.990 no .
C(4) H(4B) 0.990 no .
C(5) H(5A) 0.990 no .
C(5) H(5B) 0.990 no .
C(6) H(6A) 0.990 no .
C(6) H(6B) 0.990 no .
C(8) H(8) 0.950 no .
C(9) H(9) 0.950 no .
C(10) H(10) 0.950 no .
C(11) H(11) 0.950 no .
C(12) H(12) 0.950 no .
C(13) H(13A) 0.990 no .
C(13) H(13B) 0.990 no .
C(14) H(14A) 0.990 no .
C(14) H(14B) 0.990 no .
C(15) H(15A) 0.990 no .
C(15) H(15B) 0.990 no .
C(16) H(16A) 0.990 no .
C(16) H(16B) 0.990 no .
C(17) H(17A) 0.990 no .
C(17) H(17B) 0.990 no .
C(18) H(18A) 0.990 no .
C(18) H(18B) 0.990 no .
C(20) H(20) 0.950 no .
C(21) H(21) 0.950 no .
C(22) H(22) 0.950 no .
C(23) H(23) 0.950 no .
C(24) H(24) 0.950 no .
C(26) H(26A) 0.980 no .
C(26) H(26B) 0.980 no .
C(26) H(26C) 0.980 no .
C(28) H(28A) 0.980 no .
C(28) H(28B) 0.980 no .
C(28) H(28C) 0.980 no .
C(30) H(30A) 0.980 no .
C(30) H(30B) 0.980 no .
C(30) H(30C) 0.980 no .
C(32) H(32A) 0.980 no .
C(32) H(32B) 0.980 no .
C(32) H(32C) 0.980 no .
C(34) H(34A) 0.980 no .
C(34) H(34B) 0.980 no .
C(34) H(34C) 0.980 no .
C(38) H(38A) 0.980 no .
C(38) H(38B) 0.980 no .
C(38) H(38C) 0.980 no .

loop_
_geom_contact_atom_site_label_1
_geom_contact_atom_site_label_2
_geom_contact_distance
_geom_contact_publ_flag
_geom_contact_site_symmetry_2
Cu(2) O(5) 2.430(3) no .
Cu(2) O(7) 3.555(3) no .
Cu(2) O(13) 2.438(3) no .
Cu(2) O(15) 3.527(3) no .
Cu(2) C(2) 3.582(4) no .
Cu(2) C(25) 3.453(4) no .
Cu(2) C(33) 3.512(5) no .
Cu(5) O(5) 3.473(3) no 16_657
Cu(5) O(7) 3.451(3) no 16_657
Cu(5) O(17) 2.384(3) no .
Cu(5) O(15) 3.356(3) no .
Cu(5) C(30) 3.426(4) no .
Cu(5) C(31) 3.227(4) no .
Ni(1) O(6) 3.382(3) no .
Ni(1) O(8) 3.321(3) no .
Ni(1) O(10) 3.451(3) no .
Ni(1) C(2) 3.368(4) no .
Ni(3) O(9) 3.216(3) no .
Ni(3) O(18) 3.260(3) no .
Ni(3) O(16) 3.278(3) no .
Ni(3) C(28) 3.525(4) no .
Ni(4) O(17) 3.305(3) no .
Ni(4) O(14) 3.254(4) no .
Ni(4) C(14) 3.338(5) no .
O(1) O(13) 3.382(4) no .
O(1) C(3) 3.097(5) no .
O(1) C(29) 3.377(4) no .
O(2) O(17) 3.142(4) no 6_467
O(2) C(6) 3.455(5) no .
O(2) C(25) 3.320(5) no .
O(2) C(27) 3.329(4) no .
O(2) C(31) 3.292(5) no 6_467
O(2) C(32) 3.197(5) no 6_467
O(3) O(5) 3.383(4) no .
O(3) C(15) 3.106(5) no .
O(3) C(31) 3.300(5) no .
O(4) O(14) 2.542(5) no .
O(4) C(18) 3.470(6) no .
O(4) C(33) 3.128(6) no .
O(4) C(35) 3.433(5) no .
O(4) C(36) 3.282(7) no .
O(5) O(12) 3.301(4) no .
O(5) O(11) 3.082(4) no .
O(5) C(6) 3.072(5) no .
O(5) C(13) 3.580(5) no .
O(5) C(37) 3.380(5) no .
O(6) C(29) 3.567(5) no 6_467
O(6) C(30) 3.161(5) no 6_467
O(7) C(13) 3.107(5) no .
O(7) C(25) 3.565(5) no .
O(7) C(29) 3.031(4) no .
O(8) O(17) 2.914(4) no 6_467
O(8) C(28) 3.483(5) no 6_467
O(8) C(29) 3.235(4) no 6_467
O(8) C(30) 3.134(5) no 6_467
O(9) C(1) 3.233(5) no .
O(9) C(3) 3.150(5) no .
O(9) C(4) 3.526(5) no .
O(9) C(5) 3.049(5) no .
O(10) C(1) 3.353(5) no .
O(10) C(35) 3.210(5) no .
O(17) O(16) 3.163(4) no .
O(17) C(13) 3.450(5) no .
O(17) C(27) 3.516(5) no .
O(17) C(28) 3.018(5) no .
O(17) C(35) 3.281(5) no .
O(18) C(13) 3.240(6) no .
O(18) C(15) 3.101(6) no .
O(18) C(16) 3.467(6) no .
O(18) C(17) 2.994(5) no .
O(18) C(35) 3.538(5) no .
O(13) O(12) 3.128(5) no .
O(13) O(11) 3.376(5) no .
O(13) C(1) 3.582(5) no .
O(13) C(18) 3.023(5) no .
O(13) C(37) 3.533(6) no .
O(14) C(16) 3.323(6) no .
O(14) C(36) 3.406(7) no .
O(16) C(4) 2.920(5) no 16_657
O(15) C(1) 3.006(5) no .
O(15) C(31) 3.148(5) no .
O(15) C(33) 3.477(5) no .
O(12) C(13) 3.514(5) no .
O(12) C(14) 3.365(6) no .
O(12) C(18) 3.598(6) no .
O(12) C(26) 3.259(8) no .
O(11) C(1) 3.478(5) no .
O(11) C(2) 3.292(5) no .
O(11) C(6) 3.512(5) no .
O(11) C(34) 3.420(8) no .
N(1) C(1) 3.210(5) no .
N(1) C(8) 3.358(7) no .
N(1) C(12) 3.398(6) no .
N(2) C(13) 3.199(6) no .
N(2) C(20) 3.400(8) no .
N(2) C(24) 3.406(6) no .
C(1) C(29) 3.586(5) no .
C(1) C(35) 3.578(5) no .
C(2) C(6) 3.101(6) no .
C(3) C(7) 3.000(6) no .
C(3) C(12) 3.279(7) no .
C(4) C(6) 3.019(5) no .
C(4) C(31) 3.551(5) no 6_467
C(4) C(32) 3.517(6) no 6_467
C(5) C(7) 3.064(6) no .
C(5) C(8) 3.282(7) no .
C(7) C(10) 2.797(9) no .
C(8) C(11) 2.722(9) no .
C(9) C(12) 2.720(10) no .
C(13) C(27) 3.499(5) no .
C(13) C(31) 3.488(6) no .
C(14) C(18) 3.061(7) no .
C(15) C(19) 3.017(6) no .
C(15) C(20) 3.278(8) no .
C(16) C(18) 3.050(8) no .
C(17) C(19) 3.061(8) no .
C(17) C(24) 3.348(8) no .
C(18) C(33) 3.521(7) no .
C(19) C(22) 2.777(9) no .
C(20) C(23) 2.741(11) no .
C(21) C(24) 2.698(12) no .
C(26) C(37) 3.399(9) no .
C(39) C(42) 3.57(4) no .
O(6) C(10) 3.557(8) no 10_644
O(14) C(38) 3.223(7) no 13_666
C(3) C(3) 3.520(5) no 13_667
C(10) O(6) 3.557(8) no 12_565
C(19) C(34) 3.480(8) no 13_666
C(20) C(34) 3.588(8) no 13_666
C(34) C(19) 3.480(8) no 13_666
C(34) C(20) 3.588(8) no 13_666
C(38) O(14) 3.223(7) no 13_666
Cu(2) H(1B) 2.9155 no .
Cu(2) H(2B) 3.1792 no .
Cu(2) H(6B) 3.5193 no .
Cu(2) H(13B) 2.9372 no .
Cu(2) H(14B) 3.2249 no .
Cu(2) H(18A) 3.5349 no .
Cu(2) H(26C) 3.4124 no .
Cu(2) H(34C) 3.4656 no .
Cu(5) H(4A) 3.0248 no 16_657
Cu(5) H(4B) 3.1834 no 16_657
Cu(5) H(30B) 3.4768 no .
Cu(5) H(30C) 3.1098 no .
Cu(5) H(32A) 3.3345 no .
Ni(1) H(1A) 3.2498 no .
Ni(1) H(2B) 3.5144 no .
Ni(1) H(3B) 3.1302 no .
Ni(1) H(4A) 3.3168 no .
Ni(1) H(5A) 2.9565 no .
Ni(1) H(6A) 3.0651 no .
Ni(1) H(6B) 3.1272 no .
Ni(1) H(32A) 3.5337 no 6_467
Ni(3) H(1A) 2.9496 no .
Ni(3) H(1B) 3.2102 no .
Ni(3) H(13A) 3.0211 no .
Ni(3) H(13B) 3.2912 no .
Ni(3) H(28A) 3.3096 no .
Ni(3) H(28C) 3.5090 no .
Ni(4) H(13A) 3.2074 no .
Ni(4) H(14B) 3.4840 no .
Ni(4) H(15B) 3.1080 no .
Ni(4) H(16A) 3.4384 no .
Ni(4) H(17A) 2.9971 no .
Ni(4) H(18A) 3.1303 no .
Ni(4) H(18B) 3.0651 no .
O(1) H(2A) 3.2791 no .
O(1) H(2B) 2.6180 no .
O(1) H(3B) 3.2824 no .
O(1) H(6B) 3.4041 no .
O(2) H(5A) 2.6451 no .
O(2) H(5B) 3.2174 no .
O(2) H(6A) 3.0606 no .
O(2) H(32A) 2.3966 no 6_467
O(3) H(14A) 3.2946 no .
O(3) H(14B) 2.6293 no .
O(3) H(15B) 3.2829 no .
O(3) H(18A) 3.3751 no .
O(4) H(17A) 2.7422 no .
O(4) H(17B) 3.2750 no .
O(4) H(18B) 3.0485 no .
O(5) H(6A) 2.8017 no .
O(5) H(6B) 2.7676 no .
O(5) H(13B) 2.8779 no .
O(5) H(26A) 3.1472 no .
O(5) H(26B) 2.6330 no .
O(5) H(26C) 2.5810 no .
O(6) H(4A) 3.4514 no .
O(6) H(6A) 3.4569 no .
O(6) H(26A) 2.3775 no .
O(6) H(26B) 2.9303 no .
O(6) H(26C) 2.9710 no .
O(6) H(30B) 3.4254 no 6_467
O(6) H(30C) 2.3277 no 6_467
O(7) H(13A) 3.0743 no .
O(7) H(13B) 2.7538 no .
O(7) H(28A) 2.6221 no .
O(7) H(28B) 3.1774 no .
O(7) H(28C) 2.6986 no .
O(8) H(28A) 3.0022 no .
O(8) H(28A) 2.5225 no 6_467
O(8) H(28B) 2.3893 no .
O(8) H(28C) 2.9258 no .
O(8) H(30B) 2.6139 no 6_467
O(8) H(30C) 3.1688 no 6_467
O(8) H(32A) 3.4349 no 6_467
O(9) H(1A) 2.7732 no .
O(9) H(3B) 2.5911 no .
O(9) H(5A) 2.4930 no .
O(9) H(30A) 2.4382 no .
O(9) H(30B) 2.8772 no .
O(9) H(30C) 3.0595 no .
O(9) H(32A) 2.7578 no 6_467
O(10) H(1A) 2.7243 no .
O(10) H(28A) 3.4633 no .
O(10) H(30A) 3.1796 no .
O(10) H(30B) 2.7654 no .
O(10) H(30C) 2.5647 no .
O(17) H(4B) 3.3781 no 16_657
O(17) H(13A) 2.8651 no .
O(17) H(28A) 2.4834 no .
O(17) H(28C) 2.8492 no .
O(17) H(32A) 2.5765 no .
O(17) H(32B) 2.6540 no .
O(17) H(32C) 3.1569 no .
O(18) H(4B) 3.1938 no 16_657
O(18) H(13A) 2.7994 no .
O(18) H(15B) 2.5500 no .
O(18) H(17A) 2.4647 no .
O(18) H(32A) 3.0488 no .
O(18) H(32B) 2.9615 no .
O(18) H(32C) 2.4515 no .
O(13) H(1B) 2.8812 no .
O(13) H(18A) 2.7439 no .
O(13) H(18B) 2.7302 no .
O(13) H(34A) 2.7776 no .
O(13) H(34B) 3.1360 no .
O(13) H(34C) 2.4901 no .
O(14) H(16A) 3.0168 no .
O(14) H(18B) 2.9959 no .
O(14) H(34A) 2.8705 no .
O(14) H(34B) 2.4773 no .
O(14) H(34C) 3.1071 no .
O(16) H(1A) 3.5984 no .
O(16) H(4A) 2.4953 no 16_657
O(16) H(4B) 2.9598 no 16_657
O(15) H(1A) 2.9879 no .
O(15) H(1B) 2.6197 no .
O(12) H(13B) 3.4574 no .
O(12) H(14B) 2.5122 no .
O(12) H(18A) 2.6271 no .
O(12) H(26B) 3.2664 no .
O(12) H(26C) 2.5512 no .
O(12) H(34C) 3.2734 no .
O(12) H(38A) 2.6903 no .
O(12) H(38B) 3.1870 no .
O(12) H(38C) 2.6503 no .
O(11) H(1B) 3.4528 no .
O(11) H(2B) 2.4298 no .
O(11) H(6B) 2.5406 no .
O(11) H(26B) 3.4430 no .
O(11) H(34A) 3.3677 no .
O(11) H(34C) 2.7431 no .
O(11) H(38A) 2.9890 no .
O(11) H(38B) 2.4715 no .
O(11) H(38C) 3.0404 no .
N(1) H(1A) 3.4877 no .
N(1) H(2A) 3.3480 no .
N(1) H(2B) 2.6495 no .
N(1) H(4A) 2.7360 no .
N(1) H(4B) 3.3132 no .
N(1) H(8) 3.3750 no .
N(1) H(12) 3.4326 no .
N(2) H(13A) 3.4771 no .
N(2) H(14A) 3.3317 no .
N(2) H(14B) 2.6251 no .
N(2) H(16A) 2.7938 no .
N(2) H(16B) 3.3266 no .
N(2) H(20) 3.4213 no .
N(2) H(24) 3.4385 no .
C(1) H(3A) 3.3614 no .
C(1) H(3B) 2.6528 no .
C(2) H(6B) 2.7939 no .
C(2) H(12) 3.0448 no .
C(3) H(1A) 2.6884 no .
C(3) H(1B) 3.3767 no .
C(3) H(5A) 2.5110 no .
C(3) H(5B) 2.7057 no .
C(3) H(6A) 3.3177 no .
C(3) H(6B) 2.7045 no .
C(3) H(12) 3.0952 no .
C(4) H(6A) 2.6439 no .
C(4) H(8) 3.1818 no .
C(4) H(32A) 2.8669 no 6_467
C(5) H(3A) 2.6794 no .
C(5) H(3B) 2.5039 no .
C(5) H(6A) 2.6287 no .
C(5) H(6B) 3.3034 no .
C(5) H(8) 3.0016 no .
C(5) H(32A) 3.3980 no 6_467
C(6) H(2B) 2.7130 no .
C(6) H(3A) 2.6182 no .
C(6) H(3B) 3.3179 no .
C(6) H(4A) 2.7594 no .
C(6) H(5A) 3.3134 no .
C(6) H(5B) 2.6018 no .
C(6) H(8) 2.6721 no .
C(6) H(12) 2.6594 no .
C(7) H(2B) 3.3556 no .
C(7) H(3A) 2.5942 no .
C(7) H(4A) 3.4498 no .
C(7) H(5B) 2.6727 no .
C(7) H(9) 3.2661 no .
C(7) H(11) 3.2643 no .
C(8) H(3A) 3.4582 no .
C(8) H(4A) 3.2992 no .
C(8) H(5B) 2.5897 no .
C(8) H(6A) 2.6434 no .
C(8) H(6B) 3.2630 no .
C(8) H(10) 3.2507 no .
C(8) H(12) 3.1930 no .
C(9) H(11) 3.2165 no .
C(10) H(8) 3.2394 no .
C(10) H(12) 3.2097 no .
C(11) H(3A) 3.5638 no .
C(11) H(9) 3.2164 no .
C(12) H(2B) 3.1757 no .
C(12) H(3A) 2.6524 no .
C(12) H(6A) 3.2513 no .
C(12) H(6B) 2.6062 no .
C(12) H(8) 3.1969 no .
C(12) H(10) 3.2217 no .
C(13) H(15A) 3.3503 no .
C(13) H(15B) 2.6350 no .
C(13) H(18A) 3.5952 no .
C(13) H(28C) 2.9645 no .
C(14) H(18A) 2.7367 no .
C(14) H(20) 2.9998 no .
C(15) H(13A) 2.6746 no .
C(15) H(13B) 3.3615 no .
C(15) H(17A) 2.5262 no .
C(15) H(17B) 2.7258 no .
C(15) H(18A) 2.6817 no .
C(15) H(18B) 3.3123 no .
C(15) H(20) 3.0540 no .
C(16) H(18B) 2.6880 no .
C(16) H(24) 3.2470 no .
C(17) H(15A) 2.6887 no .
C(17) H(15B) 2.5353 no .
C(17) H(18A) 3.3125 no .
C(17) H(18B) 2.6416 no .
C(17) H(24) 3.1120 no .
C(18) H(14B) 2.6602 no .
C(18) H(15A) 2.6230 no .
C(18) H(15B) 3.3137 no .
C(18) H(16A) 2.8363 no .
C(18) H(17A) 3.3149 no .
C(18) H(17B) 2.6042 no .
C(18) H(20) 2.6794 no .
C(18) H(24) 2.6646 no .
C(19) H(14B) 3.3345 no .
C(19) H(15A) 2.6208 no .
C(19) H(16A) 3.4681 no .
C(19) H(17B) 2.6580 no .
C(19) H(21) 3.2649 no .
C(19) H(23) 3.2613 no .
C(20) H(14B) 3.1591 no .
C(20) H(15A) 2.6538 no .
C(20) H(18A) 2.6178 no .
C(20) H(18B) 3.2705 no .
C(20) H(22) 3.2318 no .
C(20) H(24) 3.1928 no .
C(21) H(23) 3.2178 no .
C(22) H(20) 3.2297 no .
C(22) H(24) 3.1950 no .
C(23) H(21) 3.2092 no .
C(24) H(15A) 3.5602 no .
C(24) H(16A) 3.2941 no .
C(24) H(17B) 2.6717 no .
C(24) H(18A) 3.2472 no .
C(24) H(18B) 2.6349 no .
C(24) H(20) 3.1942 no .
C(24) H(22) 3.2118 no .
C(25) H(6A) 3.0573 no .
C(25) H(6B) 3.4679 no .
C(25) H(13B) 3.0992 no .
C(25) H(30C) 3.0544 no 6_467
C(26) H(13B) 3.5891 no .
C(26) H(30C) 3.5085 no 6_467
C(26) H(38A) 3.2459 no .
C(27) H(13A) 3.2301 no .
C(27) H(13B) 3.0303 no .
C(27) H(28A) 3.1363 no 6_467
C(27) H(30B) 3.0738 no 6_467
C(28) H(13A) 2.9913 no .
C(28) H(13B) 3.4730 no .
C(28) H(28A) 3.1745 no 6_467
C(28) H(28B) 3.1168 no 16_657
C(28) H(30B) 3.2445 no 6_467
C(28) H(32B) 3.3982 no .
C(29) H(1A) 2.9069 no .
C(29) H(3B) 3.4212 no .
C(29) H(32A) 3.3194 no 6_467
C(30) H(32A) 3.3404 no 6_467
C(30) H(32B) 3.5172 no 6_467
C(31) H(4B) 2.8960 no 16_657
C(31) H(13A) 2.8066 no .
C(31) H(15B) 3.3079 no .
C(31) H(17A) 3.5963 no .
C(31) H(28A) 3.2867 no .
C(31) H(28C) 3.2326 no .
C(32) H(4B) 2.9779 no 16_657
C(32) H(28A) 3.5000 no .
C(32) H(28C) 3.5247 no .
C(32) H(30A) 3.3840 no 16_657
C(32) H(30B) 3.4786 no 16_657
C(33) H(1B) 3.1924 no .
C(33) H(18A) 3.4007 no .
C(33) H(18B) 2.8819 no .
C(34) H(1B) 3.4179 no .
C(35) H(1A) 3.2595 no .
C(35) H(1B) 3.1599 no .
C(35) H(4A) 3.2617 no 16_657
C(35) H(4B) 3.3635 no 16_657
C(36) H(1B) 3.4975 no .
C(37) H(6B) 3.4627 no .
C(37) H(26B) 3.0425 no .
C(37) H(26C) 2.9902 no .
C(37) H(34C) 2.8624 no .
C(38) H(26B) 3.2109 no .
C(38) H(26C) 3.5146 no .
C(38) H(34C) 3.4948 no .
H(1A) H(2A) 2.3949 no .
H(1A) H(2B) 2.8495 no .
H(1A) H(3A) 3.5139 no .
H(1A) H(3B) 2.4193 no .
H(1B) H(2A) 2.2829 no .
H(1B) H(2B) 2.3947 no .
H(1B) H(3B) 3.5296 no .
H(1B) H(34A) 2.8601 no .
H(2A) H(3A) 2.2697 no .
H(2A) H(3B) 2.4471 no .
H(2A) H(6B) 3.5598 no .
H(2A) H(12) 3.1368 no .
H(2A) H(34A) 3.5781 no .
H(2B) H(3A) 2.4483 no .
H(2B) H(3B) 2.8589 no .
H(2B) H(6A) 3.5756 no .
H(2B) H(6B) 2.1444 no .
H(2B) H(12) 2.4801 no .
H(2B) H(34A) 3.4324 no .
H(3A) H(5A) 2.8602 no .
H(3A) H(5B) 2.5948 no .
H(3A) H(6A) 3.5180 no .
H(3A) H(6B) 2.9405 no .
H(3A) H(12) 2.6060 no .
H(3B) H(5A) 2.1963 no .
H(3B) H(5B) 2.8879 no .
H(4A) H(5A) 2.8689 no .
H(4A) H(5B) 2.3350 no .
H(4A) H(6A) 2.1339 no .
H(4A) H(6B) 3.5930 no .
H(4A) H(8) 2.5808 no .
H(4B) H(5A) 2.3301 no .
H(4B) H(5B) 2.4193 no .
H(4B) H(6A) 3.5575 no .
H(4B) H(8) 3.5776 no .
H(4B) H(32A) 2.5686 no 6_467
H(4B) H(32C) 3.0391 no 6_467
H(5A) H(6A) 3.5642 no .
H(5A) H(30A) 3.5830 no .
H(5A) H(32A) 2.9272 no 6_467
H(5A) H(32C) 3.5498 no 6_467
H(5B) H(6A) 2.8186 no .
H(5B) H(6B) 3.5320 no .
H(5B) H(8) 2.3565 no .
H(6A) H(8) 2.4892 no .
H(6A) H(12) 3.5034 no .
H(6A) H(26B) 3.3829 no .
H(6B) H(8) 3.5385 no .
H(6B) H(12) 2.4236 no .
H(6B) H(26B) 3.4444 no .
H(8) H(9) 2.3307 no .
H(9) H(10) 2.3349 no .
H(10) H(11) 2.3089 no .
H(11) H(12) 2.2995 no .
H(13A) H(14A) 2.3982 no .
H(13A) H(14B) 2.8498 no .
H(13A) H(15A) 3.4992 no .
H(13A) H(15B) 2.3982 no .
H(13A) H(28A) 3.3807 no .
H(13A) H(28C) 2.1862 no .
H(13A) H(32B) 3.4555 no .
H(13B) H(14A) 2.2801 no .
H(13B) H(14B) 2.3985 no .
H(13B) H(15B) 3.5095 no .
H(13B) H(26C) 3.0823 no .
H(13B) H(28C) 2.9259 no .
H(13B) H(30B) 3.4464 no 6_467
H(13B) H(30C) 3.5578 no 6_467
H(14A) H(15A) 2.2532 no .
H(14A) H(15B) 2.4389 no .
H(14A) H(18A) 3.4989 no .
H(14A) H(20) 3.0635 no .
H(14B) H(15A) 2.4391 no .
H(14B) H(15B) 2.8468 no .
H(14B) H(18A) 2.0729 no .
H(14B) H(18B) 3.5139 no .
H(14B) H(20) 2.4600 no .
H(14B) H(26C) 3.2710 no .
H(15A) H(17A) 2.8558 no .
H(15A) H(17B) 2.6066 no .
H(15A) H(18A) 2.9289 no .
H(15A) H(18B) 3.5280 no .
H(15A) H(20) 2.5533 no .
H(15B) H(17A) 2.2270 no .
H(15B) H(17B) 2.9270 no .
H(15B) H(18A) 3.5971 no .
H(16A) H(17A) 2.8527 no .
H(16A) H(17B) 2.2962 no .
H(16A) H(18B) 2.2393 no .
H(16A) H(24) 2.5704 no .
H(16B) H(17A) 2.2930 no .
H(16B) H(17B) 2.4255 no .
H(17A) H(18B) 3.5741 no .
H(17A) H(32C) 3.5457 no .
H(17B) H(18A) 3.5322 no .
H(17B) H(18B) 2.8342 no .
H(17B) H(24) 2.5044 no .
H(18A) H(20) 2.4523 no .
H(18A) H(24) 3.5048 no .
H(18B) H(20) 3.5334 no .
H(18B) H(24) 2.4539 no .
H(20) H(21) 2.3164 no .
H(21) H(22) 2.3114 no .
H(22) H(23) 2.3047 no .
H(23) H(24) 2.3221 no .
H(26A) H(30C) 3.1398 no 6_467
H(26B) H(38A) 2.6005 no .
H(26B) H(38B) 3.5953 no .
H(26C) H(38A) 3.0173 no .
H(28A) H(28A) 3.4661 no 6_467
H(28A) H(28A) 3.4661 no 16_657
H(28A) H(28B) 2.5451 no 16_657
H(28A) H(32B) 3.0432 no .
H(28B) H(28B) 2.9279 no 6_467
H(28B) H(28B) 2.9279 no 16_657
H(28B) H(30B) 2.9963 no 6_467
H(28C) H(30B) 3.1365 no 6_467
H(28C) H(32B) 2.9020 no .
H(30A) H(32A) 3.0156 no 6_467
H(30A) H(32B) 3.2807 no 6_467
H(30A) H(32C) 3.2955 no 6_467
H(30B) H(32A) 3.1992 no 6_467
H(30B) H(32B) 2.9869 no 6_467
H(34C) H(38B) 3.5808 no .
H(34C) H(38C) 3.3420 no .
O(6) H(10) 2.7306 no 10_644
O(6) H(11) 3.5395 no 10_644
O(9) H(22) 3.5521 no 1_556
O(10) H(10) 3.5823 no 13_667
O(14) H(38A) 3.5119 no 13_666
O(14) H(38B) 3.5499 no 13_666
O(14) H(38C) 2.3065 no 13_666
O(16) H(10) 2.8508 no 13_667
O(12) H(34B) 3.3475 no 13_666
O(19) H(16B) 2.7479 no 8_646
O(19) H(20) 3.3891 no 3_665
O(19) H(21) 3.0648 no 3_665
O(20) H(14A) 3.5762 no 8_546
O(20) H(15B) 3.3466 no 8_546
C(2) H(3A) 3.1822 no 13_667
C(3) H(2A) 3.2937 no 13_667
C(3) H(3A) 2.8545 no 13_667
C(3) H(3B) 3.4392 no 13_667
C(5) H(22) 3.2108 no 1_556
C(10) H(1A) 3.4166 no 13_667
C(10) H(26A) 3.2424 no 12_565
C(11) H(1A) 3.4833 no 13_667
C(11) H(23) 3.1977 no 13_666
C(11) H(26A) 3.4004 no 12_565
C(11) H(30C) 3.2912 no 13_667
C(12) H(3B) 3.5818 no 13_667
C(12) H(23) 3.0836 no 13_666
C(18) H(34B) 3.3204 no 13_666
C(18) H(34C) 3.3496 no 13_666
C(19) H(34A) 3.3879 no 13_666
C(19) H(34B) 3.1952 no 13_666
C(19) H(34C) 3.2791 no 13_666
C(20) H(34A) 3.3379 no 13_666
C(20) H(34B) 3.1174 no 13_666
C(21) H(32C) 3.2699 no 6_466
C(21) H(34A) 3.5477 no 13_666
C(22) H(5A) 3.2175 no 1_554
C(22) H(30A) 3.2798 no 1_554
C(22) H(32C) 3.1135 no 6_466
C(23) H(11) 3.5856 no 13_666
C(23) H(12) 3.1518 no 13_666
C(23) H(30A) 3.2995 no 1_554
C(24) H(34A) 3.5831 no 13_666
C(24) H(34C) 3.5485 no 13_666
C(24) H(38B) 3.5288 no 13_666
C(25) H(10) 3.5345 no 10_644
C(26) H(10) 3.5705 no 10_644
C(28) H(28B) 2.9515 no 11_665
C(29) H(11) 3.1808 no 13_667
C(30) H(11) 2.8892 no 13_667
C(32) H(22) 3.3016 no 16_656
C(33) H(38C) 2.8851 no 13_666
C(34) H(18A) 3.4066 no 13_666
C(34) H(38C) 3.2183 no 13_666
C(35) H(10) 3.4472 no 13_667
C(38) H(16A) 3.3491 no 13_666
C(38) H(18B) 3.4414 no 13_666
C(38) H(24) 3.5827 no 13_666
C(38) H(34B) 3.5081 no 13_666
C(39) H(16B) 3.2615 no 8_646
C(39) H(20) 3.3723 no 3_665
C(40) H(16B) 3.3125 no 8_646
C(40) H(20) 3.2920 no 3_665
C(40) H(26C) 3.0907 no 3_665
C(42) H(5B) 3.3582 no 3_664
C(42) H(8) 3.5821 no 3_664
C(42) H(21) 3.3538 no 3_665
C(43) H(15B) 3.5751 no 14_456
C(43) H(32B) 3.3985 no 14_456
C(43) H(32C) 3.4012 no 14_456
C(44) H(14A) 3.1385 no 8_546
C(44) H(15A) 3.3179 no 9_445
C(44) H(32C) 3.5782 no 14_456
H(1A) C(10) 3.4166 no 13_667
H(1A) C(11) 3.4833 no 13_667
H(1A) H(10) 3.4098 no 13_667
H(1A) H(11) 3.5737 no 13_667
H(2A) C(3) 3.2937 no 13_667
H(2A) H(3A) 2.5942 no 13_667
H(2A) H(3B) 3.0942 no 13_667
H(2A) H(5B) 3.3280 no 13_667
H(3A) C(2) 3.1822 no 13_667
H(3A) C(3) 2.8545 no 13_667
H(3A) H(2A) 2.5942 no 13_667
H(3A) H(3A) 2.4212 no 13_667
H(3A) H(3B) 2.6438 no 13_667
H(3B) C(3) 3.4392 no 13_667
H(3B) C(12) 3.5818 no 13_667
H(3B) H(2A) 3.0942 no 13_667
H(3B) H(3A) 2.6438 no 13_667
H(3B) H(11) 3.5638 no 13_667
H(3B) H(12) 3.4555 no 13_667
H(4B) H(22) 3.4355 no 1_556
H(5A) C(22) 3.2175 no 1_556
H(5A) H(22) 2.3368 no 1_556
H(5B) C(42) 3.3582 no 3_665
H(5B) H(2A) 3.3280 no 13_667
H(5B) H(22) 3.3822 no 1_556
H(8) C(42) 3.5821 no 3_665
H(10) O(6) 2.7306 no 12_565
H(10) O(10) 3.5823 no 13_667
H(10) O(16) 2.8508 no 13_667
H(10) C(25) 3.5345 no 12_565
H(10) C(26) 3.5705 no 12_565
H(10) C(35) 3.4472 no 13_667
H(10) H(1A) 3.4098 no 13_667
H(10) H(26A) 2.8834 no 12_565
H(10) H(30C) 3.3184 no 13_667
H(11) O(6) 3.5395 no 12_565
H(11) C(23) 3.5856 no 13_666
H(11) C(29) 3.1808 no 13_667
H(11) C(30) 2.8892 no 13_667
H(11) H(1A) 3.5737 no 13_667
H(11) H(3B) 3.5638 no 13_667
H(11) H(23) 2.6493 no 13_666
H(11) H(26A) 3.1311 no 12_565
H(11) H(30A) 2.7569 no 13_667
H(11) H(30C) 2.4461 no 13_667
H(12) C(23) 3.1518 no 13_666
H(12) H(3B) 3.4555 no 13_667
H(12) H(23) 2.4007 no 13_666
H(14A) O(20) 3.5762 no 14_556
H(14A) C(44) 3.1385 no 14_556
H(15A) C(44) 3.3179 no 9_554
H(15B) O(20) 3.3466 no 14_556
H(15B) C(43) 3.5751 no 8_556
H(16A) C(38) 3.3491 no 13_666
H(16A) H(38B) 2.7746 no 13_666
H(16A) H(38C) 3.0695 no 13_666
H(16B) O(19) 2.7479 no 14_566
H(16B) C(39) 3.2615 no 14_566
H(16B) C(40) 3.3125 no 14_566
H(17A) H(21) 3.2959 no 16_656
H(18A) C(34) 3.4066 no 13_666
H(18A) H(34B) 2.7876 no 13_666
H(18A) H(34C) 3.1747 no 13_666
H(18B) C(38) 3.4414 no 13_666
H(18B) H(34B) 3.4369 no 13_666
H(18B) H(34C) 3.0205 no 13_666
H(18B) H(38B) 3.1338 no 13_666
H(18B) H(38C) 2.9215 no 13_666
H(20) O(19) 3.3891 no 3_664
H(20) C(39) 3.3723 no 3_664
H(20) C(40) 3.2920 no 3_664
H(20) H(34B) 3.0674 no 13_666
H(21) O(19) 3.0648 no 3_664
H(21) C(42) 3.3538 no 3_664
H(21) H(17A) 3.2959 no 6_466
H(21) H(32C) 2.9499 no 6_466
H(22) O(9) 3.5521 no 1_554
H(22) C(5) 3.2108 no 1_554
H(22) C(32) 3.3016 no 6_466
H(22) H(4B) 3.4355 no 1_554
H(22) H(5A) 2.3368 no 1_554
H(22) H(5B) 3.3822 no 1_554
H(22) H(30A) 2.8218 no 1_554
H(22) H(32A) 3.0926 no 6_466
H(22) H(32C) 2.6363 no 6_466
H(23) C(11) 3.1977 no 13_666
H(23) C(12) 3.0836 no 13_666
H(23) H(11) 2.6493 no 13_666
H(23) H(12) 2.4007 no 13_666
H(23) H(30A) 2.8680 no 1_554
H(24) C(38) 3.5827 no 13_666
H(24) H(38B) 2.7428 no 13_666
H(26A) C(10) 3.2424 no 10_644
H(26A) C(11) 3.4004 no 10_644
H(26A) H(10) 2.8834 no 10_644
H(26A) H(11) 3.1311 no 10_644
H(26C) C(40) 3.0907 no 3_664
H(28A) H(28B) 2.8166 no 11_665
H(28B) C(28) 2.9515 no 11_665
H(28B) H(28A) 2.8166 no 11_665
H(28B) H(28B) 2.3826 no 11_665
H(28B) H(28C) 3.2236 no 11_665
H(28B) H(32B) 3.4889 no 11_665
H(28C) H(28B) 3.2236 no 11_665
H(30A) C(22) 3.2798 no 1_556
H(30A) C(23) 3.2995 no 1_556
H(30A) H(11) 2.7569 no 13_667
H(30A) H(22) 2.8218 no 1_556
H(30A) H(23) 2.8680 no 1_556
H(30C) C(11) 3.2912 no 13_667
H(30C) H(10) 3.3184 no 13_667
H(30C) H(11) 2.4461 no 13_667
H(32A) H(22) 3.0926 no 16_656
H(32B) C(43) 3.3985 no 8_556
H(32B) H(28B) 3.4889 no 11_665
H(32C) C(21) 3.2699 no 16_656
H(32C) C(22) 3.1135 no 16_656
H(32C) C(43) 3.4012 no 8_556
H(32C) C(44) 3.5782 no 8_556
H(32C) H(21) 2.9499 no 16_656
H(32C) H(22) 2.6363 no 16_656
H(34A) C(19) 3.3879 no 13_666
H(34A) C(20) 3.3379 no 13_666
H(34A) C(21) 3.5477 no 13_666
H(34A) C(24) 3.5831 no 13_666
H(34B) O(12) 3.3475 no 13_666
H(34B) C(18) 3.3204 no 13_666
H(34B) C(19) 3.1952 no 13_666
H(34B) C(20) 3.1174 no 13_666
H(34B) C(38) 3.5081 no 13_666
H(34B) H(18A) 2.7876 no 13_666
H(34B) H(18B) 3.4369 no 13_666
H(34B) H(20) 3.0674 no 13_666
H(34B) H(38C) 2.6864 no 13_666
H(34C) C(18) 3.3496 no 13_666
H(34C) C(19) 3.2791 no 13_666
H(34C) C(24) 3.5485 no 13_666
H(34C) H(18A) 3.1747 no 13_666
H(34C) H(18B) 3.0205 no 13_666
H(38A) O(14) 3.5119 no 13_666
H(38B) O(14) 3.5499 no 13_666
H(38B) C(24) 3.5288 no 13_666
H(38B) H(16A) 2.7746 no 13_666
H(38B) H(18B) 3.1338 no 13_666
H(38B) H(24) 2.7428 no 13_666
H(38C) O(14) 2.3065 no 13_666
H(38C) C(33) 2.8851 no 13_666
H(38C) C(34) 3.2183 no 13_666
H(38C) H(16A) 3.0695 no 13_666
H(38C) H(18B) 2.9215 no 13_666
H(38C) H(34B) 2.6864 no 13_666

loop_
_geom_torsion_atom_site_label_1
_geom_torsion_atom_site_label_2
_geom_torsion_atom_site_label_3
_geom_torsion_atom_site_label_4
_geom_torsion
_geom_torsion_publ_flag
_geom_torsion_site_symmetry_1
_geom_torsion_site_symmetry_3
_geom_torsion_site_symmetry_4
O(1) Cu(2) O(3) Ni(3) 0.52(10) no . . .
O(1) Cu(2) O(3) Ni(4) 96.22(12) no . . .
O(1) Cu(2) O(3) C(13) -125.57(17) no . . .
O(3) Cu(2) O(1) Ni(1) 97.21(12) no . . .
O(3) Cu(2) O(1) Ni(3) -0.53(10) no . . .
O(3) Cu(2) O(1) C(1) -124.74(16) no . . .
O(1) Cu(2) O(11) C(37) 170.51(14) no . . .
O(11) Cu(2) O(1) Ni(1) -87.57(13) no . . .
O(11) Cu(2) O(1) Ni(3) 174.69(11) no . . .
O(11) Cu(2) O(1) C(1) 50.48(18) no . . .
O(1) Cu(2) C(37) O(12) 170.75(12) no . . .
O(1) Cu(2) C(37) O(11) -13.3(3) no . . .
C(37) Cu(2) O(1) Ni(1) -80.3(2) no . . .
C(37) Cu(2) O(1) Ni(3) -177.99(15) no . . .
C(37) Cu(2) O(1) C(1) 57.8(3) no . . .
O(3) Cu(2) O(12) C(37) 176.21(13) no . . .
O(12) Cu(2) O(3) Ni(3) 174.84(11) no . . .
O(12) Cu(2) O(3) Ni(4) -89.46(13) no . . .
O(12) Cu(2) O(3) C(13) 48.75(18) no . . .
O(3) Cu(2) C(37) O(12) -5.5(3) no . . .
O(3) Cu(2) C(37) O(11) 170.44(12) no . . .
C(37) Cu(2) O(3) Ni(3) 177.90(16) no . . .
C(37) Cu(2) O(3) Ni(4) -86.4(2) no . . .
C(37) Cu(2) O(3) C(13) 51.8(3) no . . .
O(12) Cu(2) O(11) C(37) -2.44(14) no . . .
O(11) Cu(2) O(12) C(37) 2.41(14) no . . .
O(12) Cu(2) C(37) O(12) -0.00(16) no . . .
O(12) Cu(2) C(37) O(11) 175.9(4) no . . .
C(37) Cu(2) O(12) C(37) 0.00(19) no . . .
O(11) Cu(2) C(37) O(12) -175.9(4) no . . .
O(11) Cu(2) C(37) O(11) 0.00(16) no . . .
C(37) Cu(2) O(11) C(37) 0.0(2) no . . .
O(2) Cu(5) O(6) C(25) 28.8(3) no 16_657 16_657 16_657
O(6) Cu(5) O(2) Ni(1) -49.66(14) no 16_657 16_657 16_657
O(6) Cu(5) O(2) C(4) 94.53(18) no 16_657 16_657 16_657
O(2) Cu(5) O(8) C(27) -37.1(3) no 16_657 16_657 16_657
O(8) Cu(5) O(2) Ni(1) 48.84(14) no 16_657 16_657 16_657
O(8) Cu(5) O(2) C(4) -166.96(17) no 16_657 16_657 16_657
O(2) Cu(5) O(16) C(35) -111.6(3) no 16_657 . .
O(16) Cu(5) O(2) Ni(1) -136.39(13) no . 16_657 16_657
O(16) Cu(5) O(2) C(4) 7.80(18) no . 16_657 16_657
O(6) Cu(5) O(8) C(27) 57.5(3) no 16_657 16_657 16_657
O(8) Cu(5) O(6) C(25) -65.5(3) no 16_657 16_657 16_657
O(6) Cu(5) O(10) Ni(3) -157.78(11) no 16_657 . .
O(6) Cu(5) O(10) C(29) 44.6(3) no 16_657 . .
O(10) Cu(5) O(6) C(25) -152.3(3) no . 16_657 16_657
O(6) Cu(5) O(16) C(35) 154.5(3) no 16_657 . .
O(16) Cu(5) O(6) C(25) 122.2(3) no . 16_657 16_657
O(8) Cu(5) O(10) Ni(3) 104.45(11) no 16_657 . .
O(8) Cu(5) O(10) C(29) -53.2(3) no 16_657 . .
O(10) Cu(5) O(8) C(27) 154.1(3) no . 16_657 16_657
O(10) Cu(5) O(16) C(35) 57.1(3) no . . .
O(16) Cu(5) O(10) Ni(3) -71.84(11) no . . .
O(16) Cu(5) O(10) C(29) 130.5(3) no . . .
O(1) Ni(1) O(5) C(25) -167.6(3) no . . .
O(5) Ni(1) O(1) Cu(2) 4.59(11) no . . .
O(5) Ni(1) O(1) Ni(3) 104.13(10) no . . .
O(5) Ni(1) O(1) C(1) -132.89(17) no . . .
O(1) Ni(1) O(7) Ni(3) -15.84(9) no . . .
O(1) Ni(1) O(7) C(27) 173.0(2) no . . .
O(7) Ni(1) O(1) Cu(2) -83.62(12) no . . .
O(7) Ni(1) O(1) Ni(3) 15.93(9) no . . .
O(7) Ni(1) O(1) C(1) 138.91(17) no . . .
O(1) Ni(1) O(9) C(29) 55.3(3) no . . .
O(9) Ni(1) O(1) Cu(2) -167.58(12) no . . .
O(9) Ni(1) O(1) Ni(3) -68.03(10) no . . .
O(9) Ni(1) O(1) C(1) 54.95(16) no . . .
O(1) Ni(1) N(1) C(3) 35.64(16) no . . .
O(1) Ni(1) N(1) C(5) 151.04(14) no . . .
O(1) Ni(1) N(1) C(6) -90.90(16) no . . .
N(1) Ni(1) O(1) Cu(2) 102.99(12) no . . .
N(1) Ni(1) O(1) Ni(3) -157.47(10) no . . .
N(1) Ni(1) O(1) C(1) -34.49(17) no . . .
O(2) Ni(1) O(5) C(25) 13.8(3) no . . .
O(5) Ni(1) O(2) Cu(5) -46.62(14) no . . 6_467
O(5) Ni(1) O(2) C(4) 100.36(15) no . . .
O(2) Ni(1) O(7) Ni(3) 162.91(10) no . . .
O(2) Ni(1) O(7) C(27) -8.3(2) no . . .
O(7) Ni(1) O(2) Cu(5) 41.93(14) no . . 6_467
O(7) Ni(1) O(2) C(4) -171.09(14) no . . .
O(2) Ni(1) O(9) C(29) -126.2(3) no . . .
O(9) Ni(1) O(2) Cu(5) 125.73(13) no . . 6_467
O(9) Ni(1) O(2) C(4) -87.29(15) no . . .
O(2) Ni(1) N(1) C(3) -143.28(17) no . . .
O(2) Ni(1) N(1) C(5) -27.88(14) no . . .
O(2) Ni(1) N(1) C(6) 90.17(16) no . . .
N(1) Ni(1) O(2) Cu(5) -144.75(14) no . . 6_467
N(1) Ni(1) O(2) C(4) 2.23(15) no . . .
O(5) Ni(1) O(7) Ni(3) -99.53(10) no . . .
O(5) Ni(1) O(7) C(27) 89.3(2) no . . .
O(7) Ni(1) O(5) C(25) -84.8(2) no . . .
O(5) Ni(1) N(1) C(3) 119.68(16) no . . .
O(5) Ni(1) N(1) C(5) -124.91(14) no . . .
O(5) Ni(1) N(1) C(6) -6.86(17) no . . .
N(1) Ni(1) O(5) C(25) 98.7(2) no . . .
O(7) Ni(1) O(9) C(29) -27.3(2) no . . .
O(9) Ni(1) O(7) Ni(3) 73.83(10) no . . .
O(9) Ni(1) O(7) C(27) -97.3(2) no . . .
O(9) Ni(1) N(1) C(3) -53.19(16) no . . .
O(9) Ni(1) N(1) C(5) 62.21(14) no . . .
O(9) Ni(1) N(1) C(6) -179.74(16) no . . .
N(1) Ni(1) O(9) C(29) 150.0(3) no . . .
O(1) Ni(3) O(3) Cu(2) -0.50(10) no . . .
O(1) Ni(3) O(3) Ni(4) -109.64(10) no . . .
O(1) Ni(3) O(3) C(13) 125.96(17) no . . .
O(3) Ni(3) O(1) Cu(2) 0.51(10) no . . .
O(3) Ni(3) O(1) Ni(1) -107.75(10) no . . .
O(3) Ni(3) O(1) C(1) 126.51(15) no . . .
O(1) Ni(3) O(7) Ni(1) 15.94(9) no . . .
O(1) Ni(3) O(7) C(27) -174.4(3) no . . .
O(7) Ni(3) O(1) Cu(2) 92.09(11) no . . .
O(7) Ni(3) O(1) Ni(1) -16.17(9) no . . .
O(7) Ni(3) O(1) C(1) -141.91(15) no . . .
O(1) Ni(3) O(10) Cu(5) 152.45(10) no . . .
O(1) Ni(3) O(10) C(29) -47.08(19) no . . .
O(10) Ni(3) O(1) Cu(2) 179.72(10) no . . .
O(10) Ni(3) O(1) Ni(1) 71.46(10) no . . .
O(10) Ni(3) O(1) C(1) -54.28(15) no . . .
O(1) Ni(3) O(15) Ni(4) 98.62(10) no . . .
O(1) Ni(3) O(15) C(35) -112.71(19) no . . .
O(15) Ni(3) O(1) Cu(2) -83.91(11) no . . .
O(15) Ni(3) O(1) Ni(1) 167.82(10) no . . .
O(15) Ni(3) O(1) C(1) 42.09(15) no . . .
O(3) Ni(3) O(7) Ni(1) 96.30(10) no . . .
O(3) Ni(3) O(7) C(27) -94.0(3) no . . .
O(7) Ni(3) O(3) Cu(2) -84.20(10) no . . .
O(7) Ni(3) O(3) Ni(4) 166.65(9) no . . .
O(7) Ni(3) O(3) C(13) 42.26(16) no . . .
O(3) Ni(3) O(17) C(31) -28.4(3) no . . .
O(17) Ni(3) O(3) Cu(2) 175.92(11) no . . .
O(17) Ni(3) O(3) Ni(4) 66.77(11) no . . .
O(17) Ni(3) O(3) C(13) -57.62(17) no . . .
O(3) Ni(3) O(15) Ni(4) 18.17(9) no . . .
O(3) Ni(3) O(15) C(35) 166.8(2) no . . .
O(15) Ni(3) O(3) Cu(2) 90.23(11) no . . .
O(15) Ni(3) O(3) Ni(4) -18.92(10) no . . .
O(15) Ni(3) O(3) C(13) -143.31(16) no . . .
O(7) Ni(3) O(10) Cu(5) -123.91(10) no . . .
O(7) Ni(3) O(10) C(29) 36.56(18) no . . .
O(10) Ni(3) O(7) Ni(1) -81.13(10) no . . .
O(10) Ni(3) O(7) C(27) 88.5(3) no . . .
O(7) Ni(3) O(17) C(31) -120.3(3) no . . .
O(17) Ni(3) O(7) Ni(1) -166.18(10) no . . .
O(17) Ni(3) O(7) C(27) 3.5(3) no . . .
O(10) Ni(3) O(17) C(31) 152.2(3) no . . .
O(17) Ni(3) O(10) Cu(5) -24.01(11) no . . .
O(17) Ni(3) O(10) C(29) 136.46(19) no . . .
O(10) Ni(3) O(15) Ni(4) -164.51(9) no . . .
O(10) Ni(3) O(15) C(35) -15.8(2) no . . .
O(15) Ni(3) O(10) Cu(5) 61.89(11) no . . .
O(15) Ni(3) O(10) C(29) -137.64(18) no . . .
O(17) Ni(3) O(15) Ni(4) -79.55(11) no . . .
O(17) Ni(3) O(15) C(35) 69.1(2) no . . .
O(15) Ni(3) O(17) C(31) 55.5(3) no . . .
O(3) Ni(4) O(18) C(31) 47.9(3) no . . .
O(18) Ni(4) O(3) Cu(2) -168.16(12) no . . .
O(18) Ni(4) O(3) Ni(3) -70.40(11) no . . .
O(18) Ni(4) O(3) C(13) 53.62(17) no . . .
O(3) Ni(4) O(13) C(33) -171.7(3) no . . .
O(13) Ni(4) O(3) Cu(2) 6.23(12) no . . .
O(13) Ni(4) O(3) Ni(3) 103.99(11) no . . .
O(13) Ni(4) O(3) C(13) -131.99(17) no . . .
O(3) Ni(4) O(15) Ni(3) -18.62(10) no . . .
O(3) Ni(4) O(15) C(35) -163.6(3) no . . .
O(15) Ni(4) O(3) Cu(2) -79.38(12) no . . .
O(15) Ni(4) O(3) Ni(3) 18.38(9) no . . .
O(15) Ni(4) O(3) C(13) 142.40(17) no . . .
O(3) Ni(4) N(2) C(15) 36.5(2) no . . .
O(3) Ni(4) N(2) C(17) 152.78(15) no . . .
O(3) Ni(4) N(2) C(18) -88.7(2) no . . .
N(2) Ni(4) O(3) Cu(2) 103.25(13) no . . .
N(2) Ni(4) O(3) Ni(3) -159.00(11) no . . .
N(2) Ni(4) O(3) C(13) -34.97(18) no . . .
O(4) Ni(4) O(18) C(31) -132.7(3) no . . .
O(18) Ni(4) O(4) C(16) -81.03(19) no . . .
O(4) Ni(4) O(13) C(33) 9.2(3) no . . .
O(13) Ni(4) O(4) C(16) 104.50(19) no . . .
O(4) Ni(4) O(15) Ni(3) 164.06(11) no . . .
O(4) Ni(4) O(15) C(35) 19.1(3) no . . .
O(15) Ni(4) O(4) C(16) -170.09(17) no . . .
O(4) Ni(4) N(2) C(15) -146.2(3) no . . .
O(4) Ni(4) N(2) C(17) -29.93(16) no . . .
O(4) Ni(4) N(2) C(18) 88.6(3) no . . .
N(2) Ni(4) O(4) C(16) 7.29(18) no . . .
O(18) Ni(4) O(15) Ni(3) 73.60(11) no . . .
O(18) Ni(4) O(15) C(35) -71.4(3) no . . .
O(15) Ni(4) O(18) C(31) -36.2(3) no . . .
O(18) Ni(4) N(2) C(15) -55.5(2) no . . .
O(18) Ni(4) N(2) C(17) 60.81(17) no . . .
O(18) Ni(4) N(2) C(18) 179.3(3) no . . .
N(2) Ni(4) O(18) C(31) 143.6(3) no . . .
O(13) Ni(4) O(15) Ni(3) -102.40(11) no . . .
O(13) Ni(4) O(15) C(35) 112.6(3) no . . .
O(15) Ni(4) O(13) C(33) -87.0(3) no . . .
O(13) Ni(4) N(2) C(15) 120.5(2) no . . .
O(13) Ni(4) N(2) C(17) -123.21(16) no . . .
O(13) Ni(4) N(2) C(18) -4.7(3) no . . .
N(2) Ni(4) O(13) C(33) 93.3(3) no . . .
Cu(2) O(1) C(1) C(2) -81.0(3) no . . .
Ni(1) O(1) C(1) C(2) 52.1(3) no . . .
Ni(3) O(1) C(1) C(2) 164.28(17) no . . .
Cu(5) O(2) C(4) C(5) 169.32(15) no 6_467 . .
Ni(1) O(2) C(4) C(5) 24.4(3) no . . .
Cu(2) O(3) C(13) C(14) -81.9(3) no . . .
Ni(3) O(3) C(13) C(14) 163.17(19) no . . .
Ni(4) O(3) C(13) C(14) 52.3(4) no . . .
Ni(4) O(4) C(16) C(17) 18.0(5) no . . .
Ni(1) O(5) C(25) O(6) 11.0(6) no . . .
Ni(1) O(5) C(25) C(26) -169.41(17) no . . .
Cu(5) O(6) C(25) O(5) -2.3(7) no 6_467 . .
Cu(5) O(6) C(25) C(26) 178.11(19) no 6_467 . .
Ni(1) O(7) C(27) O(8) -11.1(5) no . . .
Ni(1) O(7) C(27) C(28) 169.64(15) no . . .
Ni(3) O(7) C(27) O(8) -178.01(19) no . . .
Ni(3) O(7) C(27) C(28) 2.7(5) no . . .
Cu(5) O(8) C(27) O(7) -6.4(6) no 6_467 . .
Cu(5) O(8) C(27) C(28) 172.86(19) no 6_467 . .
Ni(1) O(9) C(29) O(10) -26.0(5) no . . .
Ni(1) O(9) C(29) C(30) 153.00(18) no . . .
Cu(5) O(10) C(29) O(9) 172.81(19) no . . .
Cu(5) O(10) C(29) C(30) -6.2(5) no . . .
Ni(3) O(10) C(29) O(9) 19.6(5) no . . .
Ni(3) O(10) C(29) C(30) -159.38(17) no . . .
Ni(3) O(17) C(31) O(18) -10.4(5) no . . .
Ni(3) O(17) C(31) C(32) 167.38(18) no . . .
Ni(4) O(18) C(31) O(17) -0.4(6) no . . .
Ni(4) O(18) C(31) C(32) -178.09(19) no . . .
Ni(4) O(13) C(33) O(14) -4.9(6) no . . .
Ni(4) O(13) C(33) C(34) 176.1(2) no . . .
Cu(5) O(16) C(35) O(15) -9.3(6) no . . .
Cu(5) O(16) C(35) C(36) 172.96(17) no . . .
Ni(3) O(15) C(35) O(16) -16.1(5) no . . .
Ni(3) O(15) C(35) C(36) 161.64(18) no . . .
Ni(4) O(15) C(35) O(16) 119.1(4) no . . .
Ni(4) O(15) C(35) C(36) -63.2(4) no . . .
Cu(2) O(12) C(37) Cu(2) -0.000(12) no . . .
Cu(2) O(12) C(37) O(11) -4.0(4) no . . .
Cu(2) O(12) C(37) C(38) 174.3(3) no . . .
Cu(2) O(11) C(37) Cu(2) 0.000(12) no . . .
Cu(2) O(11) C(37) O(12) 4.0(4) no . . .
Cu(2) O(11) C(37) C(38) -174.3(3) no . . .
C(39) O(19) C(41) C(42) -178.6(18) no . . .
C(41) O(19) C(39) C(40) -174.5(19) no . . .
O(20) O(20) C(43) O(20) 0.0(9) no 11_555 . 11_555
O(20) O(20) C(43) C(44) -173.7(18) no 11_555 . .
C(43) O(20) O(20) C(43) 179.0(17) no . 11_555 11_555
C(43) O(20) O(20) C(43) 0.0(12) no . 11_555 .
O(20) O(20) C(43) O(20) 0.0(15) no 11_555 11_555 11_555
O(20) O(20) C(43) C(44) 11(4) no 11_555 11_555 11_555
C(43) O(20) O(20) C(43) 0.0(12) no 11_555 11_555 11_555
C(43) O(20) O(20) C(43) -179.0(17) no 11_555 11_555 .
C(43) O(20) C(43) O(20) -2(4) no . 11_555 11_555
C(43) O(20) C(43) C(44) 10(6) no . 11_555 11_555
C(43) O(20) C(43) O(20) 1(2) no 11_555 . 11_555
C(43) O(20) C(43) C(44) -173(3) no 11_555 . .
Ni(1) N(1) C(3) C(2) -58.3(3) no . . .
Ni(1) N(1) C(5) C(4) 49.3(3) no . . .
Ni(1) N(1) C(6) C(7) -176.49(18) no . . .
C(3) N(1) C(5) C(4) 167.0(3) no . . .
C(5) N(1) C(3) C(2) -168.3(3) no . . .
C(3) N(1) C(6) C(7) 56.8(4) no . . .
C(6) N(1) C(3) C(2) 68.4(4) no . . .
C(5) N(1) C(6) C(7) -65.2(4) no . . .
C(6) N(1) C(5) C(4) -69.3(4) no . . .
Ni(4) N(2) C(15) C(14) -58.7(4) no . . .
Ni(4) N(2) C(17) C(16) 49.3(4) no . . .
Ni(4) N(2) C(18) C(19) -176.3(3) no . . .
C(15) N(2) C(17) C(16) 166.5(3) no . . .
C(17) N(2) C(15) C(14) -169.7(3) no . . .
C(15) N(2) C(18) C(19) 58.9(5) no . . .
C(18) N(2) C(15) C(14) 66.7(4) no . . .
C(17) N(2) C(18) C(19) -63.9(5) no . . .
C(18) N(2) C(17) C(16) -69.7(4) no . . .
O(1) C(1) C(2) C(3) -68.7(4) no . . .
C(1) C(2) C(3) N(1) 74.7(4) no . . .
O(2) C(4) C(5) N(1) -51.5(4) no . . .
N(1) C(6) C(7) C(8) 85.9(5) no . . .
N(1) C(6) C(7) C(12) -91.5(4) no . . .
C(6) C(7) C(8) C(9) -178.3(4) no . . .
C(6) C(7) C(12) C(11) 178.6(5) no . . .
C(8) C(7) C(12) C(11) 1.0(9) no . . .
C(12) C(7) C(8) C(9) -0.8(8) no . . .
C(7) C(8) C(9) C(10) 2.1(10) no . . .
C(8) C(9) C(10) C(11) -3.7(12) no . . .
C(9) C(10) C(11) C(12) 4.0(13) no . . .
C(10) C(11) C(12) C(7) -2.7(12) no . . .
O(3) C(13) C(14) C(15) -69.2(5) no . . .
C(13) C(14) C(15) N(2) 75.5(5) no . . .
O(4) C(16) C(17) N(2) -47.2(5) no . . .
N(2) C(18) C(19) C(20) -90.8(6) no . . .
N(2) C(18) C(19) C(24) 91.6(5) no . . .
C(18) C(19) C(20) C(21) -178.9(4) no . . .
C(18) C(19) C(24) C(23) -179.6(4) no . . .
C(20) C(19) C(24) C(23) 2.6(8) no . . .
C(24) C(19) C(20) C(21) -1.1(8) no . . .
C(19) C(20) C(21) C(22) -0.6(9) no . . .
C(20) C(21) C(22) C(23) 0.9(10) no . . .
C(21) C(22) C(23) C(24) 0.5(11) no . . .
C(22) C(23) C(24) C(19) -2.4(10) no . . .

loop_
_platon_squeeze_void_nr
_platon_squeeze_void_average_x
_platon_squeeze_void_average_y
_platon_squeeze_void_average_z
_platon_squeeze_void_volume
_platon_squeeze_void_count_electrons
_platon_squeeze_void_content
1 0.000 0.250 0.405 7 0 ' '
2 0.000 0.250 0.845 7 0 ' '
3 0.000 0.750 0.155 7 0 ' '
4 0.000 0.750 0.595 7 0 ' '
5 0.059 0.333 0.126 20 1 ' '
6 0.059 0.833 0.874 19 1 ' '
7 0.083 0.191 0.124 20 1 ' '
8 0.083 0.691 0.876 20 1 ' '
9 0.250 0.000 0.277 1479 131 ' '
10 0.250 0.500 0.713 1478 131 ' '
11 0.417 0.308 0.377 19 1 ' '
12 0.417 0.808 0.623 19 1 ' '
13 0.441 0.167 0.373 19 1 ' '
14 0.441 0.667 0.627 20 1 ' '
15 0.500 0.250 0.095 7 0 ' '
16 0.500 0.250 0.655 7 0 ' '
17 0.500 0.750 0.345 7 0 ' '
18 0.500 0.750 0.905 7 0 ' '
19 0.559 0.333 0.374 19 1 ' '
20 0.559 0.833 0.626 20 1 ' '
21 0.583 0.191 0.376 20 1 ' '
22 0.583 0.691 0.624 20 1 ' '
23 0.750 0.000 0.214 1478 131 ' '
24 0.750 0.500 0.777 1479 131 ' '
25 0.917 0.308 0.123 19 1 ' '
26 0.917 0.808 0.877 19 1 ' '
27 0.941 0.167 0.127 20 1 ' '
28 0.941 0.667 0.873 19 1 ' '
